data_4508199
loop_
_publ_author_name
'Zhao, Junwei'
'Shi, Dongying'
'Chen, Lijuan'
'Ma, Pengtao'
'Wang, Jingping'
'Zhang, Jian'
'Niu, Jingyang'

_publ_section_title
;
 Tetrahedral Polyoxometalate Nanoclusters with Tetrameric Rare-Earth Cores
 and Germanotungstate Vertexes
;
_journal_issue 10
_journal_name_full 'Crystal Growth &amp; Design'
_journal_page_first 4368
_journal_paper_doi 10.1021/cg400746n
_journal_volume 13
_journal_year 2013
_chemical_formula_sum 'C28 H179 Cu7 Gd4 Ge4 N28 Na3 O194 W46'
_chemical_formula_weight 13903.20
_chemical_name_systematic
; 
 ? 
;
_space_group_IT_number 2
_symmetry_cell_setting triclinic
_symmetry_space_group_name_Hall '-P 1'
_symmetry_space_group_name_H-M 'P -1'
_atom_sites_solution_hydrogens geom
_atom_sites_solution_primary direct
_atom_sites_solution_secondary difmap
_audit_creation_method SHELXL-97
_cell_angle_alpha 93.327(2)
_cell_angle_beta 100.308(2)
_cell_angle_gamma 97.322(2)
_cell_formula_units_Z 2
_cell_length_a 21.635(2)
_cell_length_b 23.415(3)
_cell_length_c 24.754(3)
_cell_measurement_reflns_used 1453
_cell_measurement_temperature 296(2)
_cell_measurement_theta_max 25.00
_cell_measurement_theta_min 1.53
_cell_volume 12195(2)
_computing_cell_refinement 'Bruker SMART'
_computing_data_collection 'Bruker SMART'
_computing_data_reduction 'Bruker SAINT'
_computing_molecular_graphics 'Bruker SHELXTL'
_computing_publication_material 'Bruker SHELXTL'
_computing_structure_refinement 'SHELXL-97 (Sheldrick, 1997)'
_computing_structure_solution 'SHELXS-97 (Sheldrick, 1990)'
_diffrn_ambient_temperature 296(2)
_diffrn_detector_area_resol_mean none
_diffrn_measured_fraction_theta_full 0.990
_diffrn_measured_fraction_theta_max 0.990
_diffrn_measurement_device_type 'CCD area detector'
_diffrn_measurement_method 'phi and omega scans'
_diffrn_radiation_monochromator graphite
_diffrn_radiation_source 'fine-focus sealed tube'
_diffrn_radiation_type MoK\a
_diffrn_radiation_wavelength 0.71073
_diffrn_reflns_av_R_equivalents 0.0770
_diffrn_reflns_av_sigmaI/netI 0.2430
_diffrn_reflns_limit_h_max 25
_diffrn_reflns_limit_h_min -25
_diffrn_reflns_limit_k_max 27
_diffrn_reflns_limit_k_min -27
_diffrn_reflns_limit_l_max 29
_diffrn_reflns_limit_l_min -24
_diffrn_reflns_number 62356
_diffrn_reflns_theta_full 25.00
_diffrn_reflns_theta_max 25.00
_diffrn_reflns_theta_min 1.53
_diffrn_standards_decay_% none
_diffrn_standards_interval_count none
_diffrn_standards_interval_time none
_diffrn_standards_number none
_exptl_absorpt_coefficient_mu 23.849
_exptl_absorpt_correction_T_max 0.1620
_exptl_absorpt_correction_T_min 0.0315
_exptl_absorpt_correction_type multi-scan
_exptl_absorpt_process_details SADABS
_exptl_crystal_colour purple
_exptl_crystal_density_diffrn 3.786
_exptl_crystal_density_method 'not measured'
_exptl_crystal_description prism
_exptl_crystal_F_000 12238
_exptl_crystal_size_max 0.47
_exptl_crystal_size_mid 0.29
_exptl_crystal_size_min 0.12
_refine_diff_density_max 6.365
_refine_diff_density_min -5.272
_refine_diff_density_rms 0.619
_refine_ls_extinction_method none
_refine_ls_goodness_of_fit_ref 1.008
_refine_ls_hydrogen_treatment constr
_refine_ls_matrix_type full
_refine_ls_number_parameters 2291
_refine_ls_number_reflns 42577
_refine_ls_number_restraints 657
_refine_ls_restrained_S_all 1.003
_refine_ls_R_factor_all 0.1558
_refine_ls_R_factor_gt 0.0792
_refine_ls_shift/su_max 0.002
_refine_ls_shift/su_mean 0.000
_refine_ls_structure_factor_coef Fsqd
_refine_ls_weighting_details 'calc w=1/[\s^2^(Fo^2^)+(0.0222P)^2^+0.0000P] where P=(Fo^2^+2Fc^2^)/3'
_refine_ls_weighting_scheme calc
_refine_ls_wR_factor_gt 0.1368
_refine_ls_wR_factor_ref 0.1493
_reflns_number_gt 20197
_reflns_number_total 42577
_reflns_threshold_expression >2sigma(I)
_cod_data_source_file cg400746n_si_002.cif
_cod_data_source_block 1
_cod_depositor_comments
;
The following automatic conversions were performed:

'_symmetry_cell_setting' value 'Triclinic' changed to 'triclinic'
according to /home/saulius/struct/CIF-dictionaries/cif_core.dic
dictionary named 'cif_core.dic' version 2.4.2 from
2011-04-26.

'_refine_ls_hydrogen_treatment' value 'CONSTR' changed
to 'constr' according to
/home/saulius/struct/CIF-dictionaries/cif_core.dic dictionary named
'cif_core.dic' version 2.4.2 from 2011-04-26.

Automatic conversion script
Id: cif_fix_values 1891 2012-01-12 08:04:46Z andrius 
;
_cod_original_sg_symbol_H-M P-1
_cod_database_code 4508199

loop_
_symmetry_equiv_pos_as_xyz
'x, y, z'
'-x, -y, -z'

loop_
_atom_site_label
_atom_site_type_symbol
_atom_site_fract_x
_atom_site_fract_y
_atom_site_fract_z
_atom_site_U_iso_or_equiv
_atom_site_adp_type
_atom_site_occupancy
_atom_site_symmetry_multiplicity
_atom_site_calc_flag
_atom_site_refinement_flags
Gd1 Gd 0.40011(7) 0.23075(6) 0.75116(6) 0.0205(4) Uani 1 1 d .
Gd2 Gd 0.20762(8) 0.20885(7) 0.56329(6) 0.0224(4) Uani 1 1 d .
Gd3 Gd 0.34895(7) 0.43560(6) 0.65196(6) 0.0181(4) Uani 1 1 d .
Gd4 Gd 0.12848(8) 0.25576(7) 0.80090(7) 0.0270(4) Uani 1 1 d .
W1 W 0.24816(7) -0.03983(6) 0.69699(6) 0.0348(5) Uani 1 1 d .
W2 W 0.40632(9) -0.04507(7) 0.65935(7) 0.0544(6) Uani 1 1 d U
W3 W 0.37547(7) -0.09496(6) 0.79342(6) 0.0382(5) Uani 1 1 d .
W4 W 0.49947(7) -0.00344(6) 0.86436(6) 0.0337(4) Uani 1 1 d .
W5 W 0.35449(7) -0.00056(6) 0.89410(6) 0.0324(4) Uani 1 1 d .
W6 W 0.23129(7) 0.05628(6) 0.79716(6) 0.0302(4) Uani 1 1 d .
W7 W 0.26397(7) 0.10252(5) 0.67706(6) 0.0252(4) Uani 1 1 d .
W8 W 0.42021(8) 0.09955(7) 0.64393(7) 0.0440(5) Uani 1 1 d U
W9 W 0.53118(8) 0.04420(7) 0.73084(7) 0.0530(5) Uani 1 1 d U
W10 W 0.51377(6) 0.15615(6) 0.84047(6) 0.0268(4) Uani 1 1 d .
W11 W 0.37109(7) 0.15740(6) 0.87445(5) 0.0245(4) Uani 1 1 d .
W12 W 0.38607(7) 0.28664(6) 0.60929(6) 0.0259(4) Uani 1 1 d .
W13 W 0.24663(6) 0.30432(5) 0.70607(5) 0.0165(3) Uani 1 1 d .
W14 W 0.19616(6) 0.37632(5) 0.53281(5) 0.0201(3) Uani 1 1 d .
W15 W 0.10180(6) 0.43411(5) 0.43058(5) 0.0221(4) Uani 1 1 d .
W16 W 0.03952(6) 0.36869(5) 0.52942(5) 0.0209(3) Uani 1 1 d .
W17 W 0.03126(6) 0.20847(5) 0.54016(5) 0.0202(3) Uani 1 1 d .
W18 W 0.25416(6) 0.28770(6) 0.43272(5) 0.0235(4) Uani 1 1 d .
W19 W 0.16340(7) 0.34504(6) 0.32803(5) 0.0255(4) Uani 1 1 d .
W20 W -0.01102(6) 0.33410(5) 0.32408(5) 0.0206(3) Uani 1 1 d .
W21 W -0.07392(6) 0.26976(6) 0.42487(5) 0.0213(3) Uani 1 1 d .
W22 W -0.02125(6) 0.19044(5) 0.33096(5) 0.0218(4) Uani 1 1 d .
W23 W 0.15143(7) 0.20189(6) 0.33413(5) 0.0250(4) Uani 1 1 d .
W24 W 0.08472(6) 0.13019(5) 0.44724(5) 0.0211(4) Uani 1 1 d .
W25 W 0.54045(7) 0.44454(7) 0.68886(6) 0.0368(4) Uani 1 1 d U
W26 W 0.45060(6) 0.40272(5) 0.79533(5) 0.0184(3) Uani 1 1 d .
W27 W 0.55297(6) 0.49600(5) 0.89048(5) 0.0213(3) Uani 1 1 d .
W28 W 0.64829(7) 0.53588(7) 0.78345(7) 0.0412(4) Uani 1 1 d U
W29 W 0.57475(8) 0.58406(7) 0.66751(7) 0.0432(4) Uani 1 1 d U
W30 W 0.39901(6) 0.59019(6) 0.63961(5) 0.0227(4) Uani 1 1 d .
W31 W 0.31663(6) 0.55796(5) 0.73783(5) 0.0190(3) Uani 1 1 d .
W32 W 0.39761(6) 0.50561(5) 0.86935(5) 0.0193(3) Uani 1 1 d .
W33 W 0.43140(6) 0.65969(5) 0.84299(5) 0.0242(4) Uani 1 1 d .
W34 W 0.51310(7) 0.69679(6) 0.74496(6) 0.0287(4) Uani 1 1 d .
W35 W 0.58780(6) 0.65065(6) 0.86188(6) 0.0277(4) Uani 1 1 d .
W36 W 0.14131(7) 0.17611(6) 0.94119(6) 0.0350(4) Uani 1 1 d .
W37 W 0.00525(8) 0.12418(6) 0.83123(7) 0.0397(4) Uani 1 1 d .
W38 W -0.09523(8) 0.12611(7) 0.92327(7) 0.0451(5) Uani 1 1 d .
W39 W -0.12026(7) 0.19837(7) 0.80998(7) 0.0433(5) Uani 1 1 d .
W40 W -0.00929(7) 0.33035(6) 0.79147(6) 0.0307(4) Uani 1 1 d .
W41 W 0.11358(7) 0.37835(6) 0.89183(6) 0.0243(4) Uani 1 1 d .
W42 W 0.14198(7) 0.29818(6) 1.01921(6) 0.0295(4) Uani 1 1 d .
W43 W 0.04290(8) 0.18073(7) 1.03470(7) 0.0397(4) Uani 1 1 d U
W44 W -0.09473(7) 0.26224(7) 1.00920(7) 0.0378(4) Uani 1 1 d .
W45 W -0.11827(7) 0.33420(7) 0.89521(7) 0.0386(4) Uani 1 1 d .
W46 W 0.00609(7) 0.38047(6) 0.99597(6) 0.0277(4) Uani 1 1 d .
Ge1 Ge 0.38634(16) 0.05598(14) 0.76999(14) 0.0215(9) Uani 1 1 d U
Ge2 Ge 0.09095(15) 0.27792(13) 0.43421(12) 0.0135(8) Uani 1 1 d .
Ge3 Ge 0.47865(15) 0.54821(13) 0.76406(13) 0.0153(8) Uani 1 1 d .
Ge4 Ge 0.01146(16) 0.25539(14) 0.91146(14) 0.0219(9) Uani 1 1 d .
Cu1 Cu 0.12344(19) 0.50912(17) 0.62477(17) 0.0305(11) Uani 1 1 d .
Cu2 Cu 0.2620(2) -0.24345(18) 0.72714(18) 0.0415(14) Uani 1 1 d .
Cu3 Cu 0.1833(2) 0.53973(18) 0.95268(19) 0.0383(12) Uani 1 1 d U
Cu4 Cu 0.4298(2) 0.35362(17) 0.94926(16) 0.0333(12) Uani 1 1 d .
Cu5 Cu 0.1051(2) -0.01672(17) 0.58223(18) 0.0369(12) Uani 1 1 d U
Cu6 Cu 0.5345(3) 0.8550(2) 0.9390(2) 0.0591(16) Uani 1 1 d .
Cu7 Cu 0.1361(3) 0.2768(2) 0.1749(2) 0.0634(17) Uani 1 1 d .
O1 O 0.1988(9) -0.0997(8) 0.6684(8) 0.023(5) Uani 1 1 d U
O2 O 0.1986(9) -0.0169(8) 0.7558(8) 0.027(5) Uani 1 1 d U
O3 O 0.2974(10) -0.0760(10) 0.7572(9) 0.044(6) Uiso 1 1 d .
O4 O 0.2215(10) 0.0177(9) 0.6528(8) 0.031(6) Uani 1 1 d .
O5 O 0.3055(10) 0.0475(8) 0.7422(8) 0.030(6) Uani 1 1 d U
O6 O 0.3169(9) -0.0417(8) 0.6594(8) 0.029(5) Uiso 1 1 d .
O7 O 0.4047(12) -0.1034(11) 0.6127(11) 0.068(8) Uiso 1 1 d .
O8 O 0.4977(8) -0.0284(7) 0.7147(7) 0.010 Uiso 1 1 d U
O9 O 0.4316(10) 0.0435(8) 0.7112(8) 0.032(5) Uani 1 1 d U
O10 O 0.3872(8) 0.0166(7) 0.6240(7) 0.010 Uiso 1 1 d U
O11 O 0.4128(10) -0.0815(9) 0.7312(9) 0.043(6) Uiso 1 1 d .
O12 O 0.3617(11) -0.1689(9) 0.7900(9) 0.044(7) Uani 1 1 d U
O13 O 0.3434(10) -0.0798(9) 0.8619(9) 0.041(6) Uani 1 1 d U
O14 O 0.3983(9) 0.0011(8) 0.8165(8) 0.028(6) Uani 1 1 d U
O15 O 0.4584(9) -0.0825(8) 0.8373(8) 0.030(6) Uani 1 1 d U
O16 O 0.5674(11) -0.0187(9) 0.9061(9) 0.051(8) Uani 1 1 d .
O17 O 0.5092(10) 0.0731(9) 0.8654(9) 0.041(7) Uani 1 1 d .
O18 O 0.5257(11) -0.0009(10) 0.7929(9) 0.045(7) Uani 1 1 d U
O19 O 0.4436(9) -0.0059(8) 0.9182(8) 0.025(5) Uani 1 1 d U
O20 O 0.3320(11) -0.0111(11) 0.9540(9) 0.052(8) Uani 1 1 d .
O21 O 0.3758(9) 0.0778(8) 0.9011(8) 0.025(5) Uani 1 1 d .
O22 O 0.2799(10) 0.0105(9) 0.8477(8) 0.033(6) Uani 1 1 d .
O23 O 0.1662(10) 0.0623(10) 0.8246(11) 0.056(8) Uani 1 1 d .
O24 O 0.2887(9) 0.1224(8) 0.8357(8) 0.022(5) Uiso 1 1 d .
O25 O 0.2095(9) 0.0946(8) 0.7330(8) 0.029(6) Uani 1 1 d .
O26 O 0.3146(8) 0.1634(8) 0.7126(7) 0.016(5) Uani 1 1 d U
O27 O 0.3276(9) 0.0826(8) 0.6413(8) 0.024(5) Uani 1 1 d U
O28 O 0.4220(11) 0.1246(10) 0.5791(10) 0.054(7) Uiso 1 1 d .
O29 O 0.4310(11) 0.1626(9) 0.6892(9) 0.047(7) Uani 1 1 d U
O30 O 0.5021(8) 0.1153(7) 0.6963(7) 0.010 Uiso 1 1 d U
O31 O 0.6113(12) 0.0457(11) 0.7313(10) 0.061(8) Uani 1 1 d U
O32 O 0.5350(10) 0.1152(9) 0.7769(8) 0.035(6) Uani 1 1 d .
O33 O 0.5881(9) 0.1802(9) 0.8800(8) 0.030(6) Uani 1 1 d U
O34 O 0.4993(10) 0.2198(8) 0.8051(8) 0.034(6) Uani 1 1 d .
O35 O 0.4137(9) 0.1241(8) 0.7995(8) 0.027(5) Uiso 1 1 d .
O36 O 0.4646(9) 0.1713(8) 0.8952(8) 0.023(5) Uani 1 1 d U
O37 O 0.3540(9) 0.1865(9) 0.9339(8) 0.027(5) Uani 1 1 d U
O38 O 0.3685(9) 0.2178(8) 0.8320(8) 0.025(5) Uani 1 1 d U
O39 O 0.3160(9) 0.2843(8) 0.7478(8) 0.029(5) Uiso 1 1 d .
O40 O 0.4230(11) 0.2822(10) 0.6777(10) 0.052(7) Uiso 1 1 d .
O41 O 0.4392(11) 0.2690(10) 0.5698(9) 0.046(7) Uani 1 1 d U
O42 O 0.3682(9) 0.3560(8) 0.5977(8) 0.023(5) Uiso 1 1 d .
O43 O 0.3155(12) 0.2394(10) 0.5922(9) 0.053(8) Uani 1 1 d .
O44 O 0.1898(9) 0.3133(9) 0.7473(8) 0.031(6) Uiso 1 1 d .
O45 O 0.2662(9) 0.3690(8) 0.6770(8) 0.024(6) Uani 1 1 d .
O46 O 0.2133(9) 0.2474(8) 0.6555(8) 0.027(5) Uani 1 1 d U
O47 O 0.1502(8) 0.1296(8) 0.5004(7) 0.016(5) Uani 1 1 d U
O48 O 0.1062(9) 0.2008(8) 0.5822(8) 0.023(5) Uani 1 1 d .
O49 O 0.2329(10) 0.2377(9) 0.4811(8) 0.029(6) Uani 1 1 d .
O50 O 0.2166(9) 0.1306(8) 0.6238(8) 0.026(5) Uiso 1 1 d .
O51 O 0.1956(8) 0.3075(8) 0.5581(7) 0.018(5) Uiso 1 1 d .
O52 O 0.2597(9) 0.4200(8) 0.5743(8) 0.020(5) Uani 1 1 d U
O53 O 0.1243(8) 0.3939(8) 0.5675(7) 0.018(5) Uiso 1 1 d .
O54 O 0.2335(9) 0.3524(9) 0.4776(8) 0.030(6) Uani 1 1 d U
O55 O 0.1052(8) 0.3454(7) 0.4712(7) 0.015(5) Uiso 1 1 d .
O56 O 0.1743(9) 0.4430(8) 0.4847(8) 0.024(6) Uani 1 1 d .
O57 O 0.1004(10) 0.5014(9) 0.4118(8) 0.032(6) Uiso 1 1 d .
O58 O 0.0314(9) 0.3935(8) 0.3791(8) 0.025(5) Uani 1 1 d U
O59 O 0.0513(8) 0.4343(7) 0.4850(7) 0.012(4) Uani 1 1 d U
O60 O 0.0011(10) 0.3970(10) 0.5768(8) 0.038(7) Uani 1 1 d .
O61 O -0.0272(9) 0.3357(8) 0.4707(8) 0.020(5) Uiso 1 1 d .
O62 O 0.0405(9) 0.2917(8) 0.5501(8) 0.026(5) Uani 1 1 d U
O63 O -0.0208(10) 0.1901(9) 0.5824(8) 0.035(6) Uani 1 1 d .
O64 O -0.0366(9) 0.2253(8) 0.4739(8) 0.023(5) Uani 1 1 d U
O65 O 0.0922(8) 0.2225(7) 0.4770(7) 0.013(4) Uiso 1 1 d .
O66 O 0.0245(9) 0.1331(9) 0.4982(8) 0.030(6) Uiso 1 1 d .
O67 O 0.3344(10) 0.2957(9) 0.4459(8) 0.033(6) Uani 1 1 d .
O68 O 0.2354(11) 0.2259(10) 0.3700(9) 0.048(7) Uani 1 1 d U
O69 O 0.2413(9) 0.3373(8) 0.3658(8) 0.026(5) Uani 1 1 d U
O70 O 0.1461(8) 0.2781(7) 0.3928(7) 0.012(4) Uani 1 1 d U
O71 O 0.1815(10) 0.3866(9) 0.2752(8) 0.036(6) Uani 1 1 d U
O72 O 0.1606(10) 0.2665(9) 0.2940(9) 0.035(6) Uiso 1 1 d .
O73 O 0.1449(8) 0.4001(8) 0.3825(7) 0.017(5) Uani 1 1 d U
O74 O 0.0713(9) 0.3313(8) 0.3069(8) 0.022(5) Uani 1 1 d U
O75 O -0.0438(10) 0.3755(9) 0.2747(8) 0.036(7) Uani 1 1 d .
O76 O -0.0397(8) 0.2577(7) 0.2916(7) 0.014(4) Uani 1 1 d U
O77 O -0.0789(9) 0.3228(8) 0.3652(7) 0.019(5) Uani 1 1 d U
O78 O 0.0182(8) 0.2737(7) 0.3908(7) 0.014(5) Uiso 1 1 d .
O79 O -0.1484(10) 0.2709(8) 0.4395(8) 0.032(6) Uani 1 1 d U
O80 O -0.0858(10) 0.2094(8) 0.3648(8) 0.031(6) Uani 1 1 d U
O81 O -0.0637(9) 0.1355(9) 0.2851(8) 0.028(6) Uani 1 1 d U
O82 O 0.0106(9) 0.1518(8) 0.3879(8) 0.021(5) Uiso 1 1 d .
O83 O 0.0636(10) 0.1973(8) 0.3112(8) 0.030(6) Uani 1 1 d .
O84 O 0.1695(11) 0.1535(10) 0.2853(9) 0.048(7) Uiso 1 1 d .
O85 O 0.1322(9) 0.1538(8) 0.3928(8) 0.025(5) Uiso 1 1 d .
O86 O 0.0628(8) 0.0575(7) 0.4271(8) 0.017(5) Uani 1 1 d U
O87 O 0.5691(13) 0.3906(12) 0.6539(11) 0.071(9) Uani 1 1 d U
O88 O 0.5421(10) 0.5318(8) 0.7371(9) 0.034(7) Uani 1 1 d .
O89 O 0.4645(9) 0.4473(9) 0.6589(8) 0.031(6) Uani 1 1 d U
O90 O 0.5298(8) 0.5026(7) 0.6434(7) 0.010 Uiso 1 1 d U
O91 O 0.6101(8) 0.4631(7) 0.7562(7) 0.010 Uiso 1 1 d U
O92 O 0.5180(9) 0.4147(8) 0.7554(8) 0.027(5) Uiso 1 1 d .
O93 O 0.4411(8) 0.3266(7) 0.7992(7) 0.013(4) Uiso 1 1 d .
O94 O 0.3960(9) 0.4249(8) 0.8466(8) 0.023(5) Uani 1 1 d .
O95 O 0.3947(10) 0.4125(8) 0.7402(8) 0.029(6) Uani 1 1 d U
O96 O 0.4735(8) 0.5003(8) 0.8147(7) 0.019(5) Uani 1 1 d .
O97 O 0.5192(8) 0.4197(7) 0.8658(7) 0.011(4) Uiso 1 1 d .
O98 O 0.1887(9) 0.2415(9) 0.9935(8) 0.029(6) Uani 1 1 d U
O99 O 0.4750(8) 0.5018(7) 0.9186(7) 0.014(4) Uani 1 1 d U
O100 O 0.5662(8) 0.5790(7) 0.8937(7) 0.010 Uiso 1 1 d .
O101 O 0.6104(9) 0.5030(8) 0.8409(8) 0.027(5) Uani 1 1 d U
O102 O 0.0233(10) 0.4458(9) 1.0340(9) 0.037(6) Uiso 1 1 d .
O103 O 0.6283(10) 0.6084(9) 0.8196(9) 0.037(6) Uani 1 1 d U
O104 O 0.6363(8) 0.5942(7) 0.7312(7) 0.010 Uiso 1 1 d U
O105 O 0.6068(12) 0.6119(11) 0.6123(11) 0.068(8) Uiso 1 1 d .
O106 O 0.5640(9) 0.6520(9) 0.7122(8) 0.031(6) Uani 1 1 d U
O107 O 0.4878(9) 0.5793(8) 0.6419(7) 0.020(5) Uani 1 1 d U
O108 O 0.4469(9) 0.6584(8) 0.6958(8) 0.021(5) Uani 1 1 d U
O109 O 0.3845(9) 0.6337(8) 0.5864(8) 0.028(6) Uani 1 1 d U
O110 O 0.3639(8) 0.5206(7) 0.6081(7) 0.012(4) Uani 1 1 d U
O111 O 0.4095(8) 0.5411(7) 0.7156(7) 0.009(4) Uani 1 1 d U
O112 O 0.3287(8) 0.6018(8) 0.6760(7) 0.016(5) Uani 1 1 d U
O113 O 0.2456(8) 0.5787(8) 0.7478(8) 0.023(6) Uani 1 1 d .
O114 O 0.3672(8) 0.6284(7) 0.7842(8) 0.017(5) Uani 1 1 d U
O115 O 0.2865(8) 0.4916(7) 0.6972(7) 0.011(4) Uiso 1 1 d .
O116 O 0.3430(8) 0.5193(7) 0.8033(7) 0.017(5) Uani 1 1 d U
O117 O 0.3471(10) 0.5009(8) 0.9150(8) 0.029(6) Uani 1 1 d U
O118 O 0.4222(8) 0.5882(8) 0.8767(7) 0.016(5) Uani 1 1 d U
O119 O 0.3909(9) 0.7018(8) 0.8806(8) 0.029(6) Uani 1 1 d U
O120 O 0.5161(9) 0.6781(8) 0.8870(7) 0.023(5) Uani 1 1 d .
O121 O 0.4997(8) 0.6210(7) 0.7949(7) 0.010(4) Uani 1 1 d U
O122 O 0.4610(9) 0.7176(8) 0.7975(8) 0.023(5) Uani 1 1 d U
O123 O 0.5266(10) 0.7624(9) 0.7181(10) 0.049(8) Uani 1 1 d .
O124 O 0.5836(10) 0.7086(8) 0.8122(9) 0.034(6) Uani 1 1 d U
O125 O 0.6476(9) 0.6875(9) 0.9119(8) 0.034(6) Uani 1 1 d U
O126 O 0.0150(13) 0.0586(11) 0.7994(11) 0.068(8) Uani 1 1 d U
O127 O 0.0672(11) 0.1281(10) 0.8998(9) 0.045(7) Uani 1 1 d U
O128 O -0.0378(9) 0.1951(8) 0.8785(8) 0.024(5) Uani 1 1 d U
O129 O -0.0723(10) 0.1391(10) 0.7858(9) 0.042(6) Uani 1 1 d U
O130 O 0.0473(10) 0.1802(9) 0.8002(9) 0.034(6) Uani 1 1 d U
O131 O -0.0554(10) 0.0850(9) 0.8789(9) 0.038(6) Uani 1 1 d U
O132 O -0.1404(13) 0.0729(10) 0.9496(13) 0.081(10) Uani 1 1 d .
O133 O -0.1209(10) 0.1926(9) 0.9634(9) 0.045(7) Uani 1 1 d .
O134 O -0.0222(9) 0.1354(9) 0.9817(9) 0.032(6) Uani 1 1 d U
O135 O -0.1514(10) 0.1464(10) 0.8574(9) 0.042(7) Uani 1 1 d U
O136 O -0.1850(11) 0.1914(14) 0.7589(11) 0.087(12) Uani 1 1 d .
O137 O -0.1472(10) 0.2530(10) 0.8590(9) 0.045(7) Uani 1 1 d U
O138 O -0.0650(12) 0.2589(11) 0.7818(10) 0.068(9) Uani 1 1 d .
O139 O -0.0481(10) 0.3645(9) 0.7368(9) 0.036(7) Uani 1 1 d .
O140 O 0.0497(9) 0.3929(8) 0.8314(8) 0.023(5) Uani 1 1 d U
O141 O 0.0468(9) 0.2962(9) 0.8648(8) 0.029(5) Uani 1 1 d U
O142 O 0.0459(9) 0.2990(8) 0.7562(8) 0.027(5) Uani 1 1 d U
O143 O -0.0647(10) 0.3497(9) 0.8457(8) 0.036(6) Uani 1 1 d U
O144 O 0.1556(10) 0.4462(8) 0.9092(8) 0.029(6) Uani 1 1 d U
O145 O 0.1605(9) 0.3476(8) 0.8513(8) 0.029(6) Uani 1 1 d U
O146 O 0.0492(9) 0.3944(8) 0.9395(8) 0.027(5) Uani 1 1 d U
O147 O 0.1433(10) 0.3398(9) 0.9576(9) 0.037(6) Uani 1 1 d .
O148 O 0.1993(10) 0.3396(9) 1.0635(9) 0.039(6) Uani 1 1 d U
O149 O 0.0718(9) 0.3403(8) 1.0291(8) 0.022(5) Uani 1 1 d U
O150 O 0.0672(9) 0.2347(8) 0.9648(8) 0.027(6) Uani 1 1 d U
O151 O 0.1056(9) 0.2410(8) 1.0684(8) 0.025(5) Uani 1 1 d U
O152 O 0.0390(12) 0.1427(11) 1.0908(11) 0.064(8) Uani 1 1 d .
O153 O 0.1041(10) 0.1475(9) 1.0069(9) 0.039(6) Uani 1 1 d U
O154 O -0.0203(11) 0.2351(11) 1.0379(9) 0.058(8) Uani 1 1 d U
O155 O 0.1995(11) 0.1346(10) 0.9446(10) 0.054(8) Uani 1 1 d .
O156 O 0.1523(11) 0.2193(10) 0.8868(9) 0.046(7) Uani 1 1 d .
O157 O -0.1372(12) 0.2496(10) 1.0594(10) 0.057(8) Uani 1 1 d .
O158 O -0.0497(10) 0.3340(9) 1.0397(9) 0.035(6) Uani 1 1 d U
O159 O -0.0373(8) 0.2933(8) 0.9455(8) 0.019(5) Uani 1 1 d U
O160 O -0.1513(11) 0.2972(10) 0.9585(9) 0.046(7) Uani 1 1 d U
O161 O -0.1831(10) 0.3664(12) 0.8697(9) 0.056(8) Uani 1 1 d .
O162 O -0.0699(9) 0.3967(9) 0.9462(9) 0.033(6) Uani 1 1 d U
O163 O 0.5997(9) 0.4853(8) 0.9521(8) 0.031(6) Uani 1 1 d U
O164 O 0.7249(11) 0.5401(11) 0.8104(9) 0.051(7) Uani 1 1 d .
O1W O 0.5495(13) 0.7613(12) 0.9782(11) 0.074(9) Uiso 1 1 d .
O2W O 0.1987(11) -0.3307(9) 0.6908(11) 0.062(10) Uani 1 1 d .
O3W O 0.2318(14) 0.2202(13) 0.8123(12) 0.085(10) Uiso 1 1 d .
O4W O 0.2832(13) 0.1373(11) 0.5312(11) 0.078(10) Uani 1 1 d .
O5W O 0.5957(8) 0.5181(7) -0.4848(7) 0.014(4) Uiso 1 1 d .
O6W O -0.2336(9) 0.0442(8) -0.0074(8) 0.023(5) Uani 1 1 d U
O7W O -0.2383(12) 0.4685(11) -0.3576(11) 0.068(8) Uiso 1 1 d .
O8W O -0.0137(16) -0.0429(14) 0.8296(14) 0.111(12) Uiso 1 1 d .
O9W O -0.0234(13) 0.1961(12) 0.6880(10) 0.072(9) Uani 1 1 d .
O10W O 0.7216(19) 0.0946(18) 0.8986(17) 0.153(16) Uiso 1 1 d .
O11W O 0.0166(14) 0.5103(13) 1.1386(12) 0.087(10) Uiso 1 1 d .
O12W O 0.6973(17) 0.1547(16) 0.8593(15) 0.126(13) Uiso 1 1 d .
O13W O 0.1223(11) 0.1914(10) 0.7118(10) 0.055(7) Uani 1 1 d U
O14W O 0.163(2) 0.076(2) 1.080(2) 0.060(15) Uiso 0.50 1 d P
O15W O -0.105(3) -0.027(3) 0.835(2) 0.09(2) Uiso 0.50 1 d P
O16W O 0.2819(16) 1.0130(15) 0.5331(14) 0.113(12) Uiso 1 1 d .
O17W O 0.637(4) 0.337(4) -0.182(3) 0.16(3) Uiso 0.50 1 d P
O18W O 0.697(2) 0.547(2) -0.435(2) 0.063(16) Uiso 0.50 1 d P
O19W O 0.581(3) 0.597(3) -0.503(2) 0.085(19) Uiso 0.50 1 d P
O20W O 0.5559(18) -0.1157(16) 0.7538(15) 0.137(14) Uiso 1 1 d .
O21W O 0.029(3) 0.006(3) 0.975(2) 0.09(2) Uiso 0.50 1 d P
Na1 Na -0.1561(4) 0.3659(4) 0.6826(4) 0.008(2) Uani 1 1 d U
Na2 Na 0.6364(6) 0.2655(6) -0.2746(7) 0.061(5) Uani 1 1 d .
Na3 Na 0.3933(5) 0.1439(5) -0.5985(4) 0.020(3) Uiso 1 1 d .
N1 N 0.0433(13) 0.4996(12) 0.6587(12) 0.047(8) Uani 1 1 d U
H1A H 0.0325 0.5344 0.6673 0.056 Uiso 1 1 calc R
H1B H 0.0108 0.4791 0.6348 0.056 Uiso 1 1 calc R
N2 N 0.1518(12) 0.4544(11) 0.6801(11) 0.039(8) Uiso 1 1 d .
H2A H 0.1723 0.4286 0.6645 0.046 Uiso 1 1 calc R
H2B H 0.1793 0.4742 0.7086 0.046 Uiso 1 1 calc R
N3 N 0.2010(11) 0.5326(10) 0.5974(10) 0.026(7) Uani 1 1 d U
H3A H 0.2342 0.5382 0.6257 0.031 Uiso 1 1 calc R
H3B H 0.2074 0.5043 0.5737 0.031 Uiso 1 1 calc R
N4 N 0.0868(12) 0.5573(12) 0.5651(12) 0.062(12) Uani 1 1 d D
H4A H 0.0547 0.5354 0.5418 0.074 Uiso 1 1 calc R
H4B H 0.0709 0.5866 0.5805 0.074 Uiso 1 1 calc R
N5 N 0.2698(12) -0.2762(12) 0.8021(10) 0.043(8) Uiso 1 1 d D
H5A H 0.2619 -0.3151 0.7975 0.051 Uiso 1 1 calc R
H5B H 0.3096 -0.2662 0.8211 0.051 Uiso 1 1 calc R
N6 N 0.1906(15) -0.2071(15) 0.7452(14) 0.077(11) Uani 1 1 d DU
H6A H 0.2011 -0.1685 0.7485 0.092 Uiso 1 1 calc R
H6B H 0.1568 -0.2163 0.7176 0.092 Uiso 1 1 calc R
N7 N 0.2612(16) -0.2108(14) 0.6553(13) 0.071(11) Uani 1 1 d U
H7A H 0.2220 -0.2208 0.6350 0.085 Uiso 1 1 calc R
H7B H 0.2674 -0.1720 0.6615 0.085 Uiso 1 1 calc R
N8 N 0.3393(12) -0.2677(11) 0.7126(11) 0.037(7) Uiso 1 1 d .
H8A H 0.3699 -0.2594 0.7428 0.045 Uiso 1 1 calc R
H8B H 0.3334 -0.3062 0.7042 0.045 Uiso 1 1 calc R
N9 N 0.1037(12) 0.5691(12) 0.9115(11) 0.039(8) Uiso 1 1 d .
H9A H 0.0711 0.5402 0.9028 0.047 Uiso 1 1 calc R
H9B H 0.0923 0.5974 0.9322 0.047 Uiso 1 1 calc R
N10 N 0.2244(15) 0.5587(12) 0.8915(13) 0.059(9) Uani 1 1 d U
H10A H 0.2545 0.5896 0.9013 0.071 Uiso 1 1 calc R
H10B H 0.2424 0.5287 0.8802 0.071 Uiso 1 1 calc R
N11 N 0.2588(16) 0.5237(15) 0.9993(14) 0.079(12) Uani 1 1 d U
H11A H 0.2838 0.5089 0.9783 0.095 Uiso 1 1 calc R
H11B H 0.2802 0.5571 1.0169 0.095 Uiso 1 1 calc R
N12 N 0.1400(11) 0.5156(10) 1.0184(10) 0.027(7) Uani 1 1 d D
H12A H 0.1268 0.5465 1.0337 0.033 Uiso 1 1 calc R
H12B H 0.1060 0.4887 1.0061 0.033 Uiso 1 1 calc R
N13 N 0.4880(11) 0.3058(10) 0.9171(10) 0.025(7) Uani 1 1 d U
H13A H 0.4736 0.2680 0.9170 0.030 Uiso 1 1 calc R
H13B H 0.4885 0.3139 0.8821 0.030 Uiso 1 1 calc R
N14 N 0.5071(13) 0.3881(12) 0.9992(11) 0.044(8) Uani 1 1 d U
H14A H 0.5170 0.4245 0.9905 0.053 Uiso 1 1 calc R
H14B H 0.4989 0.3902 1.0336 0.053 Uiso 1 1 calc R
N15 N 0.3743(13) 0.3969(13) 0.9855(12) 0.054(9) Uani 1 1 d U
H15A H 0.3820 0.3927 1.0218 0.065 Uiso 1 1 calc R
H15B H 0.3828 0.4347 0.9808 0.065 Uiso 1 1 calc R
N16 N 0.3502(12) 0.3209(11) 0.8999(11) 0.038(8) Uani 1 1 d U
H16A H 0.3425 0.3435 0.8720 0.046 Uiso 1 1 calc R
H16B H 0.3541 0.2857 0.8855 0.046 Uiso 1 1 calc R
N17 N 0.0691(14) -0.0267(12) 0.6497(11) 0.047(10) Uani 1 1 d .
H17A H 0.0318 -0.0501 0.6410 0.057 Uiso 1 1 calc R
H17B H 0.0955 -0.0441 0.6737 0.057 Uiso 1 1 calc R
N18 N 0.0809(14) 0.0621(12) 0.5916(13) 0.057(9) Uiso 1 1 d .
H18A H 0.1161 0.0878 0.6032 0.068 Uiso 1 1 calc R
H18B H 0.0612 0.0718 0.5589 0.068 Uiso 1 1 calc R
N19 N 0.1474(13) -0.0042(12) 0.5184(11) 0.046 Uiso 1 1 d U
H19A H 0.1298 0.0225 0.4984 0.055 Uiso 1 1 calc R
H19B H 0.1888 0.0089 0.5304 0.055 Uiso 1 1 calc R
N20 N 0.1086(14) -0.0994(11) 0.5681(13) 0.045(9) Uani 1 1 d .
H20A H 0.1264 -0.1140 0.5990 0.054 Uiso 1 1 calc R
H20B H 0.0693 -0.1187 0.5565 0.054 Uiso 1 1 calc R
N21 N 0.6240(16) 0.8785(16) 0.9597(15) 0.088(12) Uiso 1 1 d .
H21A H 0.6328 0.9167 0.9571 0.105 Uiso 1 1 calc R
H21B H 0.6371 0.8714 0.9950 0.105 Uiso 1 1 calc R
N22 N 0.5047(13) 0.8945(12) 1.0003(13) 0.061(11) Uani 1 1 d D
H22A H 0.5225 0.8818 1.0323 0.073 Uiso 1 1 calc R
H22B H 0.5179 0.9327 1.0016 0.073 Uiso 1 1 calc R
N23 N 0.4433(14) 0.8223(14) 0.9174(13) 0.066(10) Uiso 1 1 d D
H23A H 0.4224 0.8437 0.8932 0.079 Uiso 1 1 calc R
H23B H 0.4387 0.7857 0.9024 0.079 Uiso 1 1 calc R
N24 N 0.5469(12) 0.8275(12) 0.8655(11) 0.051 Uiso 1 1 d D
H24A H 0.5349 0.7891 0.8587 0.061 Uiso 1 1 calc R
H24B H 0.5253 0.8457 0.8388 0.061 Uiso 1 1 calc R
N25 N 0.1144(14) 0.3581(12) 0.1585(12) 0.051 Uiso 1 1 d .
H25A H 0.1437 0.3858 0.1784 0.061 Uiso 1 1 calc R
H25B H 0.1117 0.3634 0.1225 0.061 Uiso 1 1 calc R
N26 N 0.2271(14) 0.3007(14) 0.1810(13) 0.067 Uiso 1 1 d .
H26A H 0.2324 0.3263 0.1559 0.080 Uiso 1 1 calc R
H26B H 0.2420 0.3194 0.2145 0.080 Uiso 1 1 calc R
N27 N 0.1568(13) 0.1967(12) 0.1774(12) 0.053(9) Uani 1 1 d DU
H27A H 0.1524 0.1831 0.2100 0.064 Uiso 1 1 calc R
H27B H 0.1309 0.1733 0.1503 0.064 Uiso 1 1 calc R
N28 N 0.0463(13) 0.2574(12) 0.1870(12) 0.044(8) Uiso 1 1 d .
H28A H 0.0292 0.2221 0.1710 0.053 Uiso 1 1 calc R
H28B H 0.0454 0.2580 0.2232 0.053 Uiso 1 1 calc R
C1 C 0.0585(18) 0.4685(16) 0.7098(16) 0.064(12) Uiso 1 1 d D
H1C H 0.0795 0.4958 0.7405 0.076 Uiso 1 1 calc R
H1D H 0.0196 0.4493 0.7189 0.076 Uiso 1 1 calc R
C2 C 0.1008(19) 0.4249(17) 0.6995(18) 0.076(14) Uiso 1 1 d D
H2C H 0.1159 0.4078 0.7333 0.091 Uiso 1 1 calc R
H2D H 0.0780 0.3943 0.6724 0.091 Uiso 1 1 calc R
C3 C 0.1967(16) 0.5888(16) 0.5680(15) 0.056(13) Uani 1 1 d .
H3C H 0.2018 0.6219 0.5947 0.067 Uiso 1 1 calc R
H3D H 0.2293 0.5947 0.5458 0.067 Uiso 1 1 calc R
C4 C 0.1345(14) 0.5812(15) 0.5337(13) 0.036(9) Uiso 1 1 d D
H4C H 0.1337 0.5552 0.5016 0.043 Uiso 1 1 calc R
H4D H 0.1247 0.6181 0.5212 0.043 Uiso 1 1 calc R
C5 C 0.2245(13) -0.2542(14) 0.8334(12) 0.035 Uiso 1 1 d D
H5C H 0.2476 -0.2258 0.8625 0.042 Uiso 1 1 calc R
H5D H 0.2041 -0.2858 0.8504 0.042 Uiso 1 1 calc R
C6 C 0.1737(19) -0.2265(19) 0.7971(15) 0.085(15) Uani 1 1 d DU
H6C H 0.1352 -0.2541 0.7881 0.102 Uiso 1 1 calc R
H6D H 0.1644 -0.1934 0.8181 0.102 Uiso 1 1 calc R
C7 C 0.3068(19) -0.2265(18) 0.6214(17) 0.072(14) Uiso 1 1 d .
H7C H 0.3211 -0.1949 0.6010 0.087 Uiso 1 1 calc R
H7D H 0.2898 -0.2605 0.5962 0.087 Uiso 1 1 calc R
C8 C 0.3583(18) -0.2386(17) 0.6675(15) 0.056(12) Uani 1 1 d U
H8C H 0.3859 -0.2614 0.6516 0.067 Uiso 1 1 calc R
H8D H 0.3835 -0.2019 0.6825 0.067 Uiso 1 1 calc R
C9 C 0.122(2) 0.591(2) 0.8625(19) 0.085 Uiso 1 1 d .
H9C H 0.0865 0.5798 0.8319 0.102 Uiso 1 1 calc R
H9D H 0.1292 0.6326 0.8674 0.102 Uiso 1 1 calc R
C10 C 0.175(2) 0.571(2) 0.8490(19) 0.085 Uiso 1 1 d .
H10C H 0.1941 0.5999 0.8279 0.102 Uiso 1 1 calc R
H10D H 0.1609 0.5363 0.8245 0.102 Uiso 1 1 calc R
C11 C 0.246(2) 0.482(2) 1.0413(19) 0.086 Uiso 1 1 d .
H11C H 0.2419 0.4429 1.0254 0.103 Uiso 1 1 calc R
H11D H 0.2806 0.4881 1.0727 0.103 Uiso 1 1 calc R
C12 C 0.1857(19) 0.4920(18) 1.0598(16) 0.084 Uiso 1 1 d D
H12C H 0.1655 0.4556 1.0695 0.101 Uiso 1 1 calc R
H12D H 0.1960 0.5185 1.0928 0.101 Uiso 1 1 calc R
C13 C 0.551(2) 0.3184(19) 0.9493(16) 0.09(2) Uani 1 1 d D
H13C H 0.5787 0.3338 0.9254 0.109 Uiso 1 1 calc R
H13D H 0.5641 0.2821 0.9604 0.109 Uiso 1 1 calc R
C14 C 0.5621(18) 0.3591(16) 0.9998(14) 0.054(11) Uani 1 1 d DU
H14C H 0.5692 0.3381 1.0324 0.064 Uiso 1 1 calc R
H14D H 0.5993 0.3872 1.0004 0.064 Uiso 1 1 calc R
C15 C 0.3032(18) 0.3749(16) 0.9610(16) 0.059(12) Uani 1 1 d U
H15C H 0.2794 0.3718 0.9907 0.071 Uiso 1 1 calc R
H15D H 0.2860 0.4025 0.9368 0.071 Uiso 1 1 calc R
C16 C 0.296(2) 0.3160(18) 0.9288(18) 0.076(14) Uiso 1 1 d .
H16C H 0.2982 0.2853 0.9534 0.091 Uiso 1 1 calc R
H16D H 0.2561 0.3086 0.9028 0.091 Uiso 1 1 calc R
C17 C 0.0590(15) 0.0280(13) 0.6766(13) 0.034(9) Uiso 1 1 d .
H17C H 0.0287 0.0205 0.7008 0.041 Uiso 1 1 calc R
H17D H 0.0986 0.0471 0.6987 0.041 Uiso 1 1 calc R
C18 C 0.0352(18) 0.0645(16) 0.6348(16) 0.056(11) Uiso 1 1 d .
H18C H 0.0370 0.1037 0.6505 0.068 Uiso 1 1 calc R
H18D H -0.0083 0.0499 0.6177 0.068 Uiso 1 1 calc R
C19 C 0.1402(19) -0.0599(15) 0.4835(15) 0.066(13) Uiso 1 1 d D
H19C H 0.0986 -0.0676 0.4599 0.080 Uiso 1 1 calc R
H19D H 0.1723 -0.0588 0.4606 0.080 Uiso 1 1 calc R
C20 C 0.1485(19) -0.1048(15) 0.5237(17) 0.065(14) Uani 1 1 d D
H20C H 0.1929 -0.1012 0.5411 0.078 Uiso 1 1 calc R
H20D H 0.1368 -0.1428 0.5041 0.078 Uiso 1 1 calc R
C21 C 0.6594(19) 0.8466(17) 0.9231(15) 0.060 Uiso 1 1 d .
H21C H 0.7004 0.8682 0.9220 0.072 Uiso 1 1 calc R
H21D H 0.6652 0.8086 0.9352 0.072 Uiso 1 1 calc R
C22 C 0.4350(14) 0.8850(19) 0.9953(18) 0.077(14) Uiso 1 1 d D
H22C H 0.4149 0.9115 0.9716 0.093 Uiso 1 1 calc R
H22D H 0.4226 0.8886 1.0310 0.093 Uiso 1 1 calc R
C23 C 0.420(2) 0.825(2) 0.9701(15) 0.094(17) Uiso 1 1 d D
H23C H 0.4411 0.7992 0.9947 0.113 Uiso 1 1 calc R
H23D H 0.3750 0.8122 0.9637 0.113 Uiso 1 1 calc R
C24 C 0.6165(12) 0.8427(16) 0.8699(14) 0.051 Uiso 1 1 d D
H24C H 0.6300 0.8145 0.8459 0.061 Uiso 1 1 calc R
H24D H 0.6235 0.8797 0.8548 0.061 Uiso 1 1 calc R
C25 C 0.0511(17) 0.3584(16) 0.1755(16) 0.055(11) Uiso 1 1 d .
H25C H 0.0277 0.3855 0.1552 0.065 Uiso 1 1 calc R
H25D H 0.0572 0.3702 0.2145 0.065 Uiso 1 1 calc R
C26 C 0.2670(17) 0.2548(14) 0.1734(17) 0.065 Uiso 1 1 d D
H26C H 0.3020 0.2569 0.2043 0.078 Uiso 1 1 calc R
H26D H 0.2839 0.2584 0.1398 0.078 Uiso 1 1 calc R
C27 C 0.2233(14) 0.1996(16) 0.1700(18) 0.085 Uiso 1 1 d D
H27C H 0.2221 0.1800 0.1342 0.102 Uiso 1 1 calc R
H27D H 0.2436 0.1761 0.1970 0.102 Uiso 1 1 calc R
C28 C 0.014(2) 0.2984(18) 0.1637(18) 0.080(15) Uiso 1 1 d .
H28C H -0.0252 0.2979 0.1772 0.097 Uiso 1 1 calc R
H28D H 0.0038 0.2891 0.1241 0.097 Uiso 1 1 calc R

loop_
_atom_site_aniso_label
_atom_site_aniso_U_11
_atom_site_aniso_U_22
_atom_site_aniso_U_33
_atom_site_aniso_U_23
_atom_site_aniso_U_13
_atom_site_aniso_U_12
Gd1 0.0281(10) 0.0171(9) 0.0151(10) 0.0014(7) -0.0009(7) 0.0060(7)
Gd2 0.0339(11) 0.0180(9) 0.0116(10) 0.0012(7) -0.0015(7) -0.0027(7)
Gd3 0.0247(10) 0.0162(9) 0.0123(10) 0.0004(7) 0.0011(7) 0.0028(7)
Gd4 0.0357(11) 0.0232(10) 0.0242(11) -0.0034(8) 0.0143(8) 0.0027(8)
W1 0.0451(10) 0.0129(8) 0.0366(10) 0.0001(7) -0.0166(8) 0.0016(7)
W2 0.0737(14) 0.0368(11) 0.0511(13) -0.0066(9) 0.0019(10) 0.0206(9)
W3 0.0537(11) 0.0141(8) 0.0395(11) 0.0028(7) -0.0121(8) 0.0074(7)
W4 0.0432(10) 0.0192(8) 0.0333(10) 0.0045(7) -0.0120(8) 0.0106(7)
W5 0.0474(10) 0.0215(9) 0.0253(10) 0.0090(7) -0.0011(7) 0.0018(7)
W6 0.0317(9) 0.0265(9) 0.0297(10) 0.0053(7) 0.0000(7) 0.0013(7)
W7 0.0339(9) 0.0137(8) 0.0225(9) 0.0005(6) -0.0098(7) 0.0042(6)
W8 0.0557(12) 0.0412(11) 0.0374(11) 0.0024(8) 0.0098(8) 0.0137(8)
W9 0.0514(12) 0.0504(12) 0.0581(13) 0.0030(10) 0.0049(9) 0.0185(9)
W10 0.0296(9) 0.0198(8) 0.0271(9) 0.0025(7) -0.0059(7) 0.0050(6)
W11 0.0399(9) 0.0194(8) 0.0140(8) 0.0019(6) 0.0019(6) 0.0072(6)
W12 0.0345(9) 0.0225(8) 0.0222(9) -0.0008(7) 0.0100(7) 0.0048(7)
W13 0.0237(8) 0.0139(7) 0.0113(8) 0.0000(6) 0.0025(6) 0.0019(6)
W14 0.0296(8) 0.0155(7) 0.0111(8) 0.0024(6) -0.0036(6) -0.0018(6)
W15 0.0343(9) 0.0150(8) 0.0150(8) 0.0029(6) -0.0014(6) 0.0036(6)
W16 0.0314(9) 0.0177(8) 0.0139(8) -0.0020(6) 0.0049(6) 0.0058(6)
W17 0.0281(9) 0.0195(8) 0.0124(8) 0.0039(6) 0.0022(6) 0.0019(6)
W18 0.0255(9) 0.0301(9) 0.0156(9) 0.0058(7) 0.0034(6) 0.0052(6)
W19 0.0325(9) 0.0313(9) 0.0143(8) 0.0069(7) 0.0057(6) 0.0058(7)
W20 0.0288(8) 0.0198(8) 0.0121(8) 0.0025(6) -0.0018(6) 0.0064(6)
W21 0.0227(8) 0.0213(8) 0.0188(9) 0.0007(6) -0.0001(6) 0.0045(6)
W22 0.0281(8) 0.0172(8) 0.0163(8) -0.0017(6) -0.0041(6) 0.0026(6)
W23 0.0336(9) 0.0286(9) 0.0141(8) -0.0023(6) 0.0049(6) 0.0107(7)
W24 0.0303(9) 0.0131(7) 0.0169(8) -0.0006(6) -0.0042(6) 0.0039(6)
W25 0.0374(10) 0.0423(10) 0.0323(10) -0.0009(8) 0.0094(7) 0.0097(8)
W26 0.0233(8) 0.0141(7) 0.0152(8) 0.0002(6) -0.0023(6) 0.0020(6)
W27 0.0240(8) 0.0205(8) 0.0160(8) -0.0002(6) -0.0045(6) 0.0028(6)
W28 0.0308(10) 0.0476(11) 0.0441(11) 0.0048(9) 0.0059(8) 0.0028(8)
W29 0.0434(11) 0.0516(11) 0.0380(11) 0.0155(9) 0.0146(8) 0.0044(8)
W30 0.0306(9) 0.0195(8) 0.0171(8) 0.0060(6) 0.0017(6) 0.0013(6)
W31 0.0211(8) 0.0170(8) 0.0174(8) 0.0004(6) 0.0000(6) 0.0029(6)
W32 0.0264(8) 0.0184(8) 0.0142(8) 0.0031(6) 0.0051(6) 0.0042(6)
W33 0.0328(9) 0.0150(8) 0.0215(9) -0.0024(6) -0.0014(6) 0.0022(6)
W34 0.0320(9) 0.0175(8) 0.0314(10) 0.0064(7) -0.0022(7) -0.0062(6)
W35 0.0289(9) 0.0202(8) 0.0276(9) 0.0000(7) -0.0051(7) -0.0048(6)
W36 0.0489(11) 0.0310(9) 0.0325(10) 0.0060(8) 0.0188(8) 0.0158(8)
W37 0.0549(12) 0.0232(9) 0.0420(11) -0.0091(8) 0.0242(8) -0.0068(8)
W38 0.0540(12) 0.0327(10) 0.0499(12) -0.0083(9) 0.0300(9) -0.0121(8)
W39 0.0369(10) 0.0497(11) 0.0379(11) -0.0144(9) 0.0094(8) -0.0097(8)
W40 0.0379(10) 0.0346(9) 0.0207(9) 0.0025(7) 0.0058(7) 0.0082(7)
W41 0.0356(9) 0.0198(8) 0.0186(9) -0.0016(6) 0.0110(6) 0.0015(6)
W42 0.0375(10) 0.0339(9) 0.0183(9) 0.0037(7) 0.0080(7) 0.0051(7)
W43 0.0618(12) 0.0335(10) 0.0297(10) 0.0115(8) 0.0215(8) 0.0075(8)
W44 0.0430(11) 0.0382(10) 0.0359(11) -0.0059(8) 0.0252(8) -0.0013(8)
W45 0.0325(10) 0.0480(11) 0.0371(11) -0.0051(8) 0.0098(8) 0.0115(8)
W46 0.0346(9) 0.0286(9) 0.0227(9) -0.0035(7) 0.0146(7) 0.0045(7)
Ge1 0.026(2) 0.0160(19) 0.020(2) -0.0005(16) -0.0048(16) 0.0070(15)
Ge2 0.0208(19) 0.0150(18) 0.0053(19) -0.0016(14) 0.0040(14) 0.0037(14)
Ge3 0.0163(19) 0.0160(18) 0.013(2) 0.0035(15) 0.0021(14) 0.0016(14)
Ge4 0.028(2) 0.017(2) 0.022(2) -0.0027(16) 0.0127(16) 0.0007(15)
Cu1 0.033(3) 0.028(3) 0.030(3) 0.003(2) 0.002(2) 0.008(2)
Cu2 0.045(3) 0.031(3) 0.046(3) 0.003(2) -0.004(2) 0.014(2)
Cu3 0.037(3) 0.033(3) 0.049(3) 0.004(2) 0.017(2) 0.010(2)
Cu4 0.045(3) 0.027(3) 0.024(3) -0.007(2) 0.000(2) 0.004(2)
Cu5 0.050(3) 0.025(3) 0.038(3) 0.013(2) 0.007(2) 0.012(2)
Cu6 0.099(5) 0.035(3) 0.041(4) 0.000(3) 0.006(3) 0.013(3)
Cu7 0.069(4) 0.105(5) 0.031(3) 0.014(3) 0.019(3) 0.048(3)
O1 0.027(9) 0.027(9) 0.016(9) 0.011(7) 0.007(7) 0.000(7)
O2 0.024(9) 0.028(9) 0.030(9) 0.016(7) 0.009(7) -0.008(7)
O4 0.055(17) 0.026(14) 0.013(14) 0.000(11) 0.006(11) 0.009(11)
O5 0.039(9) 0.024(9) 0.028(9) 0.012(7) 0.006(7) 0.004(7)
O9 0.054(16) 0.019(13) 0.020(12) 0.001(11) -0.006(8) 0.014(11)
O12 0.050(10) 0.037(9) 0.049(10) 0.012(8) 0.011(8) 0.015(8)
O13 0.052(10) 0.033(9) 0.033(10) 0.018(8) -0.006(7) 0.004(8)
O14 0.030(9) 0.020(8) 0.033(9) -0.001(7) 0.005(7) 0.004(7)
O15 0.021(9) 0.027(9) 0.038(9) 0.003(7) -0.004(7) 0.005(7)
O16 0.066(19) 0.032(16) 0.046(18) -0.005(13) -0.016(14) 0.016(13)
O17 0.026(14) 0.028(14) 0.059(18) 0.011(12) -0.017(12) -0.006(11)
O18 0.050(10) 0.046(10) 0.041(10) 0.021(8) -0.003(8) 0.016(8)
O19 0.029(9) 0.028(9) 0.019(9) -0.004(7) 0.004(7) 0.009(7)
O20 0.055(18) 0.08(2) 0.018(16) 0.011(14) -0.001(13) 0.013(15)
O21 0.021(13) 0.029(14) 0.027(14) 0.006(11) 0.012(10) -0.001(10)
O22 0.053(17) 0.025(14) 0.019(14) -0.004(11) 0.002(11) 0.003(11)
O23 0.028(16) 0.037(16) 0.10(2) 0.026(15) 0.012(14) 0.000(12)
O25 0.030(14) 0.025(14) 0.033(15) -0.009(11) 0.010(11) 0.012(11)
O26 0.016(5) 0.016(5) 0.016(5) 0.0014(11) 0.0031(13) 0.0022(12)
O27 0.034(9) 0.018(8) 0.019(9) 0.011(7) -0.007(7) 0.008(7)
O29 0.052(10) 0.032(9) 0.054(10) -0.017(8) 0.000(8) 0.015(8)
O31 0.053(11) 0.065(11) 0.064(11) 0.013(8) 0.000(8) 0.025(8)
O32 0.042(16) 0.041(16) 0.021(14) -0.016(12) 0.010(11) 0.006(12)
O33 0.027(9) 0.036(9) 0.027(9) 0.008(8) 0.013(7) -0.006(7)
O34 0.049(16) 0.013(13) 0.032(15) 0.007(11) -0.009(12) -0.007(11)
O36 0.032(9) 0.017(8) 0.020(9) 0.010(7) 0.002(7) 0.009(7)
O37 0.029(9) 0.036(9) 0.020(9) 0.006(7) 0.018(7) 0.002(7)
O38 0.027(9) 0.028(9) 0.025(9) -0.001(7) 0.015(7) 0.011(7)
O41 0.051(10) 0.043(10) 0.047(10) -0.007(8) 0.018(8) 0.007(8)
O43 0.07(2) 0.057(19) 0.026(16) 0.011(13) 0.003(13) 0.008(15)
O45 0.020(13) 0.012(12) 0.033(14) 0.001(10) -0.012(10) -0.001(9)
O46 0.026(9) 0.021(8) 0.027(9) -0.009(7) -0.007(7) -0.002(7)
O47 0.016(8) 0.021(8) 0.013(8) 0.003(7) 0.009(6) 0.001(7)
O48 0.032(14) 0.019(13) 0.020(13) -0.004(10) 0.011(10) 0.011(10)
O49 0.038(15) 0.040(15) 0.006(13) -0.002(11) -0.002(10) 0.007(11)
O52 0.020(5) 0.020(5) 0.020(5) 0.0016(11) 0.0041(13) 0.0028(12)
O54 0.029(9) 0.037(9) 0.027(9) -0.010(7) 0.008(7) 0.007(7)
O56 0.025(13) 0.020(13) 0.033(15) 0.002(11) 0.012(10) 0.012(10)
O58 0.025(5) 0.025(5) 0.025(5) 0.0021(11) 0.0050(14) 0.0033(12)
O59 0.012(4) 0.012(4) 0.012(4) 0.0010(11) 0.0024(13) 0.0018(12)
O60 0.040(16) 0.063(18) 0.006(13) -0.005(12) 0.005(11) -0.011(12)
O62 0.026(5) 0.026(5) 0.026(5) 0.0023(11) 0.0049(14) 0.0036(12)
O63 0.052(17) 0.029(14) 0.027(15) 0.022(11) 0.005(12) 0.016(12)
O64 0.023(8) 0.020(8) 0.022(9) -0.006(7) -0.004(7) 0.004(7)
O67 0.047(16) 0.032(15) 0.015(14) 0.012(11) -0.006(11) 0.002(11)
O68 0.051(10) 0.041(10) 0.044(10) -0.006(8) -0.011(8) 0.013(8)
O69 0.028(9) 0.032(9) 0.020(9) 0.005(7) 0.012(7) -0.004(7)
O70 0.012(4) 0.012(4) 0.012(4) 0.0008(11) 0.0026(13) 0.0017(12)
O71 0.039(9) 0.039(9) 0.029(9) 0.012(8) 0.000(7) 0.006(8)
O73 0.017(5) 0.017(5) 0.017(5) 0.0014(11) 0.0034(13) 0.0022(12)
O74 0.022(5) 0.022(5) 0.022(5) 0.0021(11) 0.0040(13) 0.0031(12)
O75 0.040(16) 0.036(15) 0.033(16) 0.000(12) 0.001(12) 0.023(12)
O76 0.014(5) 0.014(5) 0.013(5) 0.0011(11) 0.0027(13) 0.0018(12)
O77 0.020(8) 0.022(8) 0.016(8) -0.006(7) 0.002(7) 0.014(7)
O79 0.036(9) 0.023(9) 0.033(9) -0.008(7) 0.003(7) 0.007(7)
O80 0.036(9) 0.025(9) 0.030(9) -0.011(7) -0.005(7) 0.020(7)
O81 0.022(9) 0.033(9) 0.028(9) 0.000(7) 0.005(7) -0.004(7)
O83 0.068(17) 0.008(12) 0.008(13) 0.001(10) -0.003(11) -0.005(11)
O86 0.023(8) 0.013(8) 0.022(9) 0.009(7) 0.014(7) 0.006(7)
O87 0.072(11) 0.074(11) 0.068(12) -0.007(9) 0.011(8) 0.018(9)
O88 0.031(14) 0.024(14) 0.043(16) 0.013(11) -0.013(12) 0.014(11)
O89 0.030(9) 0.037(9) 0.030(9) -0.004(8) 0.020(7) 0.005(7)
O94 0.029(14) 0.008(12) 0.032(15) 0.003(10) 0.010(10) 0.000(9)
O95 0.038(9) 0.024(9) 0.028(9) 0.006(7) 0.000(7) 0.020(7)
O96 0.015(12) 0.031(13) 0.012(13) -0.008(10) 0.004(9) 0.002(10)
O98 0.022(9) 0.038(9) 0.029(9) 0.007(8) 0.007(7) 0.009(7)
O99 0.014(5) 0.014(5) 0.014(5) 0.0009(11) 0.0028(13) 0.0021(12)
O101 0.027(5) 0.027(5) 0.026(5) 0.0022(11) 0.0050(14) 0.0037(13)
O103 0.032(9) 0.038(9) 0.036(9) -0.008(8) 0.002(7) -0.002(8)
O106 0.030(9) 0.034(9) 0.028(9) 0.005(8) 0.008(7) 0.001(7)
O107 0.024(8) 0.022(8) 0.015(8) 0.006(7) 0.013(7) -0.002(7)
O108 0.021(5) 0.021(5) 0.021(5) 0.0018(11) 0.0042(13) 0.0026(12)
O109 0.033(9) 0.029(9) 0.023(9) -0.003(7) 0.004(7) 0.016(7)
O110 0.012(4) 0.013(4) 0.012(4) 0.0011(11) 0.0025(13) 0.0014(12)
O111 0.009(4) 0.009(4) 0.009(4) 0.0009(11) 0.0018(12) 0.0013(12)
O112 0.016(5) 0.016(5) 0.016(5) 0.0015(11) 0.0030(13) 0.0024(12)
O113 0.008(12) 0.021(12) 0.037(15) -0.009(10) -0.005(10) 0.006(9)
O114 0.012(8) 0.015(8) 0.025(9) -0.002(7) 0.008(7) -0.001(7)
O116 0.019(8) 0.010(8) 0.022(9) -0.003(7) 0.000(7) 0.006(7)
O117 0.039(9) 0.025(9) 0.021(9) 0.000(7) 0.003(7) 0.004(7)
O118 0.016(5) 0.016(5) 0.016(5) 0.0014(11) 0.0027(13) 0.0025(12)
O119 0.030(9) 0.031(9) 0.030(9) -0.006(7) 0.018(7) 0.008(7)
O120 0.039(14) 0.022(13) 0.007(13) -0.001(10) 0.005(10) -0.002(10)
O121 0.013(8) 0.010(8) 0.009(8) 0.002(7) 0.004(6) -0.001(6)
O122 0.030(9) 0.023(8) 0.013(8) 0.004(7) -0.003(7) -0.003(7)
O123 0.047(17) 0.011(13) 0.08(2) 0.020(13) -0.003(14) 0.000(11)
O124 0.039(9) 0.022(9) 0.035(9) 0.006(8) -0.001(7) -0.004(7)
O125 0.025(9) 0.035(9) 0.038(9) 0.005(8) 0.005(7) -0.007(7)
O126 0.076(11) 0.058(11) 0.067(11) -0.005(9) 0.005(8) 0.012(9)
O127 0.050(10) 0.044(10) 0.046(10) 0.008(8) 0.018(8) 0.014(8)
O128 0.022(9) 0.032(9) 0.021(9) 0.002(7) 0.017(7) 0.003(7)
O129 0.040(10) 0.055(10) 0.035(10) -0.008(8) 0.026(8) 0.000(8)
O130 0.036(9) 0.034(9) 0.032(9) -0.005(8) 0.018(7) -0.001(7)
O131 0.038(6) 0.038(6) 0.038(6) 0.0033(11) 0.0075(15) 0.0050(13)
O132 0.08(2) 0.029(17) 0.14(3) -0.007(18) 0.059(19) -0.015(15)
O133 0.041(16) 0.036(16) 0.050(18) -0.012(13) 0.009(12) -0.022(12)
O134 0.024(9) 0.031(9) 0.042(10) -0.003(8) 0.024(7) -0.005(7)
O135 0.039(10) 0.051(10) 0.035(10) -0.007(8) 0.015(8) -0.006(8)
O136 0.016(16) 0.16(3) 0.07(2) -0.05(2) -0.003(14) 0.002(17)
O137 0.041(10) 0.062(10) 0.036(10) 0.005(8) 0.030(8) -0.004(8)
O138 0.07(2) 0.06(2) 0.05(2) -0.036(15) -0.005(15) -0.027(15)
O139 0.043(16) 0.034(15) 0.038(16) 0.003(12) 0.014(12) 0.026(12)
O140 0.028(9) 0.024(8) 0.024(9) 0.012(7) 0.018(7) 0.009(7)
O141 0.029(5) 0.029(5) 0.029(5) 0.0022(11) 0.0056(14) 0.0040(13)
O142 0.027(5) 0.027(5) 0.027(5) 0.0023(11) 0.0053(14) 0.0037(13)
O143 0.047(10) 0.032(9) 0.028(9) 0.001(8) -0.006(7) 0.021(8)
O144 0.040(9) 0.026(9) 0.025(9) 0.003(7) 0.017(7) 0.003(7)
O145 0.036(9) 0.026(9) 0.024(9) -0.002(7) 0.015(7) -0.009(7)
O146 0.036(9) 0.020(8) 0.022(9) -0.008(7) 0.000(7) 0.003(7)
O147 0.047(17) 0.031(15) 0.042(17) -0.003(12) 0.028(12) 0.014(12)
O148 0.033(9) 0.041(10) 0.042(10) 0.004(8) 0.014(7) -0.008(8)
O149 0.022(5) 0.022(5) 0.022(5) 0.0018(11) 0.0043(13) 0.0029(12)
O150 0.027(9) 0.027(9) 0.032(9) 0.008(7) 0.016(7) 0.002(7)
O151 0.029(7) 0.027(7) 0.016(7) 0.011(6) 0.003(6) -0.004(6)
O152 0.06(2) 0.08(2) 0.06(2) 0.032(17) 0.033(15) 0.017(16)
O153 0.048(10) 0.037(9) 0.036(10) 0.008(8) 0.015(8) 0.005(8)
O154 0.051(18) 0.09(2) 0.030(17) 0.004(14) -0.016(13) 0.018(13)
O155 0.036(17) 0.066(19) 0.07(2) -0.003(15) 0.024(13) 0.021(14)
O156 0.063(19) 0.046(17) 0.029(16) -0.001(13) 0.005(13) 0.010(14)
O157 0.06(2) 0.053(19) 0.05(2) -0.004(15) 0.025(14) -0.003(15)
O158 0.035(6) 0.035(6) 0.035(6) 0.0029(11) 0.0069(15) 0.0046(13)
O159 0.017(8) 0.026(8) 0.019(9) 0.005(7) 0.015(7) 0.000(7)
O160 0.043(10) 0.055(10) 0.040(10) -0.003(8) 0.015(8) -0.002(8)
O161 0.022(15) 0.12(2) 0.033(17) 0.005(16) 0.011(12) 0.021(15)
O162 0.027(9) 0.039(9) 0.037(9) -0.003(8) 0.023(7) -0.002(7)
O163 0.032(9) 0.025(9) 0.036(9) 0.004(7) -0.003(7) 0.017(7)
O164 0.053(18) 0.08(2) 0.022(16) 0.018(14) 0.003(12) 0.006(14)
O2W 0.049(18) 0.028(15) 0.09(2) -0.015(14) -0.032(15) 0.023(13)
O4W 0.10(2) 0.038(18) 0.09(2) 0.002(16) -0.013(18) 0.019(16)
O6W 0.025(9) 0.028(9) 0.021(9) -0.002(7) 0.019(7) 0.001(7)
O9W 0.10(2) 0.10(2) 0.025(17) 0.012(16) 0.022(15) 0.027(19)
O13W 0.061(11) 0.058(11) 0.049(10) -0.005(8) 0.028(8) -0.004(8)
Na1 0.008(2) 0.008(2) 0.008(2) 0.0010(10) 0.0014(10) 0.0011(10)
Na2 0.020(9) 0.045(10) 0.114(15) 0.007(9) 0.006(8) -0.001(7)
N1 0.044(11) 0.048(11) 0.050(12) 0.000(9) 0.009(8) 0.014(9)
N3 0.027(10) 0.024(10) 0.032(10) 0.005(8) 0.008(8) 0.015(8)
N4 0.03(2) 0.04(2) 0.10(3) -0.01(2) -0.013(19) 0.009(16)
N6 0.071(14) 0.076(14) 0.081(14) 0.004(9) 0.009(9) 0.016(9)
N7 0.071(13) 0.064(13) 0.075(13) 0.005(9) 0.007(9) 0.007(9)
N10 0.08(3) 0.04(2) 0.08(2) 0.021(18) 0.048(17) 0.027(18)
N11 0.076(14) 0.084(14) 0.077(14) -0.001(9) 0.018(9) 0.006(9)
N12 0.021(16) 0.025(16) 0.041(19) 0.010(14) 0.019(13) -0.001(12)
N13 0.029(10) 0.030(10) 0.017(10) -0.005(8) 0.011(8) -0.003(8)
N14 0.046(11) 0.040(11) 0.043(11) -0.008(8) 0.002(8) 0.009(9)
N15 0.053(12) 0.059(12) 0.047(12) 0.010(9) 0.000(8) 0.004(9)
N16 0.039(11) 0.037(11) 0.045(11) 0.003(8) 0.021(8) 0.010(8)
N17 0.06(2) 0.04(2) 0.04(2) 0.002(16) -0.002(17) 0.023(17)
N20 0.04(2) 0.04(2) 0.05(2) 0.003(17) -0.009(17) 0.015(16)
N22 0.06(2) 0.025(19) 0.10(3) -0.015(19) 0.00(2) 0.015(17)
N27 0.053(12) 0.058(12) 0.051(12) 0.005(9) 0.009(9) 0.016(9)
C3 0.03(2) 0.06(3) 0.07(3) -0.01(2) -0.01(2) 0.00(2)
C6 0.081(17) 0.089(17) 0.083(17) 0.010(10) 0.009(10) 0.016(10)
C8 0.056(14) 0.058(14) 0.053(14) 0.007(9) 0.012(9) 0.006(9)
C13 0.07(3) 0.10(4) 0.10(4) -0.05(3) -0.02(3) 0.05(3)
C14 0.052(14) 0.058(14) 0.050(14) 0.005(9) 0.011(9) 0.002(9)
C15 0.059(14) 0.059(14) 0.061(15) 0.003(9) 0.016(9) 0.012(9)
C20 0.05(3) 0.04(3) 0.10(4) 0.00(3) 0.00(3) 0.01(2)

loop_
_atom_type_symbol
_atom_type_description
_atom_type_scat_dispersion_real
_atom_type_scat_dispersion_imag
_atom_type_scat_source
C C 0.0033 0.0016 'International Tables Vol C Tables 4.2.6.8 and 6.1.1.4'
H H 0.0000 0.0000 'International Tables Vol C Tables 4.2.6.8 and 6.1.1.4'
N N 0.0061 0.0033 'International Tables Vol C Tables 4.2.6.8 and 6.1.1.4'
O O 0.0106 0.0060 'International Tables Vol C Tables 4.2.6.8 and 6.1.1.4'
Na Na 0.0362 0.0249 'International Tables Vol C Tables 4.2.6.8 and 6.1.1.4'
Cu Cu 0.3201 1.2651 'International Tables Vol C Tables 4.2.6.8 and 6.1.1.4'
Ge Ge 0.1547 1.8001 'International Tables Vol C Tables 4.2.6.8 and 6.1.1.4'
Gd Gd -0.1653 3.9035 'International Tables Vol C Tables 4.2.6.8 and 6.1.1.4'
W W -0.8490 6.8722 'International Tables Vol C Tables 4.2.6.8 and 6.1.1.4'

loop_
_geom_angle_atom_site_label_1
_geom_angle_atom_site_label_2
_geom_angle_atom_site_label_3
_geom_angle
O38 Gd1 O26 86.3(7)
O38 Gd1 O39 76.4(7)
O26 Gd1 O39 77.9(6)
O38 Gd1 O40 155.9(7)
O26 Gd1 O40 104.2(7)
O39 Gd1 O40 84.6(8)
O38 Gd1 O34 81.5(7)
O26 Gd1 O34 130.8(6)
O39 Gd1 O34 142.4(7)
O40 Gd1 O34 106.1(8)
O38 Gd1 O29 129.5(8)
O26 Gd1 O29 69.9(7)
O39 Gd1 O29 135.3(7)
O40 Gd1 O29 74.5(8)
O34 Gd1 O29 82.0(7)
O38 Gd1 O93 80.5(7)
O26 Gd1 O93 148.8(6)
O39 Gd1 O93 71.6(6)
O40 Gd1 O93 79.6(7)
O34 Gd1 O93 75.0(6)
O29 Gd1 O93 138.8(8)
O38 Gd1 O35 61.2(6)
O26 Gd1 O35 71.0(6)
O39 Gd1 O35 128.0(7)
O40 Gd1 O35 142.5(7)
O34 Gd1 O35 61.4(6)
O29 Gd1 O35 69.0(7)
O93 Gd1 O35 124.3(5)
O48 Gd2 O49 123.6(7)
O48 Gd2 O43 148.8(7)
O49 Gd2 O43 80.5(8)
O48 Gd2 O51 83.4(7)
O49 Gd2 O51 71.5(7)
O43 Gd2 O51 87.0(7)
O48 Gd2 O46 71.2(6)
O49 Gd2 O46 139.7(7)
O43 Gd2 O46 77.6(8)
O51 Gd2 O46 73.9(6)
O48 Gd2 O47 76.3(6)
O49 Gd2 O47 79.5(7)
O43 Gd2 O47 131.8(7)
O51 Gd2 O47 126.2(6)
O46 Gd2 O47 139.2(7)
O48 Gd2 O50 82.4(7)
O49 Gd2 O50 141.5(7)
O43 Gd2 O50 88.9(7)
O51 Gd2 O50 145.2(6)
O46 Gd2 O50 71.5(6)
O47 Gd2 O50 80.6(6)
O48 Gd2 O4W 136.7(8)
O49 Gd2 O4W 72.5(8)
O43 Gd2 O4W 64.9(8)
O51 Gd2 O4W 137.3(9)
O46 Gd2 O4W 125.3(7)
O47 Gd2 O4W 67.3(7)
O50 Gd2 O4W 69.6(8)
O110 Gd3 O95 130.5(6)
O110 Gd3 O42 110.8(7)
O95 Gd3 O42 100.1(6)
O110 Gd3 O115 81.0(6)
O95 Gd3 O115 86.5(6)
O42 Gd3 O115 155.5(6)
O110 Gd3 O45 141.2(6)
O95 Gd3 O45 76.7(7)
O42 Gd3 O45 85.4(7)
O115 Gd3 O45 73.1(6)
O110 Gd3 O52 78.1(6)
O95 Gd3 O52 148.8(8)
O42 Gd3 O52 75.3(6)
O115 Gd3 O52 86.8(6)
O45 Gd3 O52 72.2(6)
O110 Gd3 O89 80.0(7)
O95 Gd3 O89 71.8(7)
O42 Gd3 O89 74.9(6)
O115 Gd3 O89 129.3(6)
O45 Gd3 O89 138.8(6)
O52 Gd3 O89 133.4(7)
O110 Gd3 O111 60.3(5)
O95 Gd3 O111 71.7(6)
O42 Gd3 O111 143.2(6)
O115 Gd3 O111 61.3(5)
O45 Gd3 O111 125.0(6)
O52 Gd3 O111 129.7(5)
O89 Gd3 O111 68.4(6)
O142 Gd4 O130 82.3(7)
O142 Gd4 O156 134.8(8)
O130 Gd4 O156 75.3(8)
O142 Gd4 O145 84.1(7)
O130 Gd4 O145 134.6(7)
O156 Gd4 O145 84.6(7)
O142 Gd4 O44 83.7(7)
O130 Gd4 O44 146.5(7)
O156 Gd4 O44 133.6(8)
O145 Gd4 O44 73.5(7)
O142 Gd4 O3W 155.6(9)
O130 Gd4 O3W 110.6(9)
O156 Gd4 O3W 69.6(9)
O145 Gd4 O3W 99.2(8)
O44 Gd4 O3W 74.2(9)
O142 Gd4 O13W 88.8(7)
O130 Gd4 O13W 74.0(8)
O156 Gd4 O13W 120.6(8)
O145 Gd4 O13W 148.7(8)
O44 Gd4 O13W 75.4(8)
O3W Gd4 O13W 75.8(8)
O142 Gd4 O141 62.9(7)
O130 Gd4 O141 73.3(7)
O156 Gd4 O141 73.2(7)
O145 Gd4 O141 61.9(7)
O44 Gd4 O141 125.5(6)
O3W Gd4 O141 139.7(8)
O13W Gd4 O141 138.9(7)
O142 Gd4 W40 24.6(5)
O130 Gd4 W40 77.9(5)
O156 Gd4 W40 111.1(6)
O145 Gd4 W40 72.0(5)
O44 Gd4 W40 100.5(5)
O3W Gd4 W40 170.9(7)
O13W Gd4 W40 110.3(5)
O141 Gd4 W40 38.3(4)
O142 Gd4 W41 73.4(5)
O130 Gd4 W41 111.2(5)
O156 Gd4 W41 79.0(5)
O145 Gd4 W41 23.8(5)
O44 Gd4 W41 93.6(5)
O3W Gd4 W41 117.7(6)
O13W Gd4 W41 160.1(6)
O141 Gd4 W41 38.2(4)
W40 Gd4 W41 54.60(4)
O1 W1 O4 103.4(8)
O1 W1 O6 102.3(9)
O4 W1 O6 88.2(9)
O1 W1 O3 97.4(9)
O4 W1 O3 159.2(9)
O6 W1 O3 87.9(9)
O1 W1 O2 97.9(9)
O4 W1 O2 92.5(9)
O6 W1 O2 159.1(8)
O3 W1 O2 84.0(9)
O1 W1 O5 172.1(9)
O4 W1 O5 74.8(7)
O6 W1 O5 85.4(8)
O3 W1 O5 84.5(8)
O2 W1 O5 74.6(8)
O7 W2 O10 110.4(10)
O7 W2 O6 103.2(10)
O10 W2 O6 73.7(8)
O7 W2 O11 102.4(11)
O10 W2 O11 145.5(8)
O6 W2 O11 89.1(9)
O7 W2 O8 110.1(9)
O10 W2 O8 112.4(7)
O6 W2 O8 140.3(8)
O11 W2 O8 63.4(8)
O7 W2 O9 164.4(12)
O10 W2 O9 63.8(7)
O6 W2 O9 89.3(8)
O11 W2 O9 86.8(8)
O8 W2 O9 62.7(6)
O12 W3 O3 102.7(10)
O12 W3 O11 102.3(10)
O3 W3 O11 91.6(10)
O12 W3 O15 99.3(9)
O3 W3 O15 157.5(9)
O11 W3 O15 88.3(9)
O12 W3 O13 97.4(10)
O3 W3 O13 85.4(9)
O11 W3 O13 160.2(9)
O15 W3 O13 87.2(9)
O12 W3 O14 168.4(9)
O3 W3 O14 83.7(8)
O11 W3 O14 87.1(9)
O15 W3 O14 73.8(7)
O13 W3 O14 73.2(8)
O16 W4 O17 104.8(9)
O16 W4 O19 98.9(11)
O17 W4 O19 93.8(10)
O16 W4 O18 101.6(11)
O17 W4 O18 85.1(10)
O19 W4 O18 159.1(8)
O16 W4 O15 100.0(9)
O17 W4 O15 154.8(7)
O19 W4 O15 87.0(9)
O18 W4 O15 85.4(9)
O16 W4 O14 168.1(11)
O17 W4 O14 84.8(8)
O19 W4 O14 73.1(7)
O18 W4 O14 86.1(8)
O15 W4 O14 71.3(7)
O20 W5 O21 100.5(11)
O20 W5 O22 103.6(10)
O21 W5 O22 87.3(8)
O20 W5 O19 97.3(10)
O21 W5 O19 87.6(8)
O22 W5 O19 159.1(10)
O20 W5 O13 100.4(11)
O21 W5 O13 159.0(10)
O22 W5 O13 89.1(8)
O19 W5 O13 88.4(8)
O20 W5 O14 168.9(9)
O21 W5 O14 86.1(8)
O22 W5 O14 85.5(8)
O19 W5 O14 73.9(8)
O13 W5 O14 73.0(9)
O23 W6 O25 98.8(10)
O23 W6 O2 95.9(10)
O25 W6 O2 89.8(8)
O23 W6 O24 100.7(10)
O25 W6 O24 93.7(8)
O2 W6 O24 162.3(8)
O23 W6 O22 103.6(11)
O25 W6 O22 157.3(9)
O2 W6 O22 84.6(8)
O24 W6 O22 85.6(8)
O23 W6 O5 167.8(9)
O25 W6 O5 70.9(8)
O2 W6 O5 78.0(8)
O24 W6 O5 86.7(8)
O22 W6 O5 86.4(8)
O50 W7 O26 104.3(8)
O50 W7 O27 100.0(9)
O26 W7 O27 91.2(8)
O50 W7 O25 102.8(9)
O26 W7 O25 94.8(8)
O27 W7 O25 154.1(8)
O50 W7 O4 93.3(8)
O26 W7 O4 162.4(7)
O27 W7 O4 84.5(8)
O25 W7 O4 82.3(8)
O50 W7 O5 165.6(8)
O26 W7 O5 89.2(7)
O27 W7 O5 84.4(8)
O25 W7 O5 70.6(8)
O4 W7 O5 73.4(7)
O28 W8 O29 104.8(11)
O28 W8 O30 114.7(10)
O29 W8 O30 64.2(8)
O28 W8 O27 101.1(9)
O29 W8 O27 94.9(10)
O30 W8 O27 141.8(8)
O28 W8 O10 101.4(9)
O29 W8 O10 150.9(11)
O30 W8 O10 115.2(6)
O27 W8 O10 67.6(7)
O28 W8 O9 159.6(9)
O29 W8 O9 92.9(9)
O30 W8 O9 64.2(8)
O27 W8 O9 87.0(8)
O10 W8 O9 64.2(7)
O31 W9 O8 105.6(10)
O31 W9 O18 98.1(11)
O8 W9 O18 64.4(8)
O31 W9 O32 98.7(10)
O8 W9 O32 147.2(10)
O18 W9 O32 90.9(10)
O31 W9 O30 108.9(10)
O8 W9 O30 128.4(6)
O18 W9 O30 142.4(9)
O32 W9 O30 60.1(8)
O31 W9 O9 167.3(10)
O8 W9 O9 73.6(7)
O18 W9 O9 92.9(9)
O32 W9 O9 87.3(8)
O30 W9 O9 64.5(7)
O33 W10 O34 100.2(9)
O33 W10 O36 97.9(9)
O34 W10 O36 95.0(9)
O33 W10 O32 101.9(9)
O34 W10 O32 94.1(9)
O36 W10 O32 156.4(9)
O33 W10 O17 95.0(8)
O34 W10 O17 164.5(7)
O36 W10 O17 86.0(9)
O32 W10 O17 79.6(10)
O33 W10 O35 172.8(9)
O34 W10 O35 83.1(8)
O36 W10 O35 75.5(8)
O32 W10 O35 84.1(8)
O17 W10 O35 82.1(7)
O37 W11 O38 101.6(9)
O37 W11 O24 102.0(9)
O38 W11 O24 90.8(8)
O37 W11 O36 98.1(8)
O38 W11 O36 93.1(8)
O24 W11 O36 158.2(8)
O37 W11 O21 94.7(9)
O38 W11 O21 163.5(8)
O24 W11 O21 83.3(8)
O36 W11 O21 87.0(7)
O37 W11 O35 169.6(8)
O38 W11 O35 78.1(8)
O24 W11 O35 88.3(8)
O36 W11 O35 71.6(7)
O21 W11 O35 86.3(8)
O41 W12 O43 110.8(11)
O41 W12 O42 109.9(11)
O43 W12 O42 107.5(10)
O41 W12 O40 105.7(11)
O43 W12 O40 111.2(11)
O42 W12 O40 111.8(9)
O45 W13 O44 109.5(9)
O45 W13 O46 112.0(9)
O44 W13 O46 107.1(10)
O45 W13 O39 110.1(9)
O44 W13 O39 109.2(9)
O46 W13 O39 108.9(8)
O52 W14 O51 105.8(8)
O52 W14 O54 100.5(9)
O51 W14 O54 90.0(9)
O52 W14 O53 101.8(8)
O51 W14 O53 93.1(8)
O54 W14 O53 155.7(7)
O52 W14 O56 92.1(8)
O51 W14 O56 162.0(7)
O54 W14 O56 85.1(9)
O53 W14 O56 84.6(8)
O52 W14 O55 162.7(7)
O51 W14 O55 91.0(7)
O54 W14 O55 83.5(8)
O53 W14 O55 72.4(7)
O56 W14 O55 71.3(7)
O57 W15 O73 104.3(10)
O57 W15 O56 101.9(9)
O73 W15 O56 89.6(8)
O57 W15 O59 100.6(9)
O73 W15 O59 154.6(8)
O56 W15 O59 90.3(8)
O57 W15 O58 100.8(9)
O73 W15 O58 80.6(8)
O56 W15 O58 156.9(8)
O59 W15 O58 89.9(8)
O57 W15 O55 171.2(8)
O73 W15 O55 83.0(7)
O56 W15 O55 72.8(7)
O59 W15 O55 72.8(7)
O58 W15 O55 85.1(7)
O60 W16 O62 101.3(10)
O60 W16 O61 103.9(9)
O62 W16 O61 85.3(8)
O60 W16 O53 97.8(8)
O62 W16 O53 93.4(8)
O61 W16 O53 158.1(9)
O60 W16 O59 100.7(9)
O62 W16 O59 157.8(8)
O61 W16 O59 86.7(8)
O53 W16 O59 86.4(7)
O60 W16 O55 169.3(8)
O62 W16 O55 85.4(8)
O61 W16 O55 84.8(7)
O53 W16 O55 73.3(7)
O59 W16 O55 73.3(7)
O63 W17 O48 102.3(9)
O63 W17 O62 100.8(9)
O48 W17 O62 96.4(8)
O63 W17 O66 99.0(10)
O48 W17 O66 93.5(8)
O62 W17 O66 155.3(9)
O63 W17 O64 96.1(9)
O48 W17 O64 161.6(9)
O62 W17 O64 79.6(7)
O66 W17 O64 83.9(7)
O63 W17 O65 172.2(8)
O48 W17 O65 81.6(8)
O62 W17 O65 85.3(8)
O66 W17 O65 73.9(8)
O64 W17 O65 80.1(7)
O67 W18 O49 103.1(9)
O67 W18 O54 104.1(9)
O49 W18 O54 91.0(9)
O67 W18 O68 100.2(10)
O49 W18 O68 92.7(10)
O54 W18 O68 153.9(8)
O67 W18 O69 98.7(9)
O49 W18 O69 157.7(8)
O54 W18 O69 87.8(8)
O68 W18 O69 79.2(9)
O67 W18 O70 166.4(8)
O49 W18 O70 87.8(8)
O54 W18 O70 83.4(7)
O68 W18 O70 71.0(7)
O69 W18 O70 70.0(7)
O71 W19 O69 102.4(9)
O71 W19 O73 104.5(9)
O69 W19 O73 95.4(8)
O71 W19 O74 99.6(9)
O69 W19 O74 157.7(9)
O73 W19 O74 82.4(7)
O71 W19 O72 101.1(10)
O69 W19 O72 86.9(8)
O73 W19 O72 153.2(9)
O74 W19 O72 85.4(8)
O71 W19 O70 171.3(8)
O69 W19 O70 74.1(8)
O73 W19 O70 83.9(7)
O74 W19 O70 83.6(7)
O72 W19 O70 71.0(8)
O75 W20 O76 102.7(8)
O75 W20 O58 99.9(9)
O76 W20 O58 157.4(8)
O75 W20 O74 101.9(10)
O76 W20 O74 91.4(8)
O58 W20 O74 84.8(8)
O75 W20 O77 99.9(9)
O76 W20 O77 86.8(8)
O58 W20 O77 88.6(8)
O74 W20 O77 158.0(7)
O75 W20 O78 171.8(9)
O76 W20 O78 73.7(7)
O58 W20 O78 83.8(7)
O74 W20 O78 85.7(7)
O77 W20 O78 72.8(7)
O79 W21 O64 104.8(10)
O79 W21 O61 101.1(8)
O64 W21 O61 87.7(7)
O79 W21 O80 104.4(9)
O64 W21 O80 92.4(8)
O61 W21 O80 153.6(9)
O79 W21 O77 98.7(9)
O64 W21 O77 156.3(9)
O61 W21 O77 85.0(7)
O80 W21 O77 84.4(8)
O79 W21 O78 169.9(8)
O64 W21 O78 84.8(8)
O61 W21 O78 82.0(7)
O80 W21 O78 71.7(8)
O77 W21 O78 71.9(7)
O81 W22 O82 102.1(9)
O81 W22 O80 98.6(9)
O82 W22 O80 92.2(9)
O81 W22 O76 101.1(8)
O82 W22 O76 156.6(7)
O80 W22 O76 81.8(9)
O81 W22 O83 102.8(9)
O82 W22 O83 87.0(8)
O80 W22 O83 158.3(8)
O76 W22 O83 90.4(8)
O81 W22 O78 168.6(7)
O82 W22 O78 85.1(7)
O80 W22 O78 72.2(8)
O76 W22 O78 71.5(6)
O83 W22 O78 86.2(7)
O84 W23 O72 95.8(10)
O84 W23 O83 101.0(9)
O72 W23 O83 88.0(9)
O84 W23 O68 95.9(10)
O72 W23 O68 86.6(10)
O83 W23 O68 162.7(9)
O84 W23 O85 103.9(10)
O72 W23 O85 160.2(9)
O83 W23 O85 86.4(8)
O68 W23 O85 93.2(9)
O84 W23 O70 167.1(10)
O72 W23 O70 74.7(8)
O83 W23 O70 87.6(7)
O68 W23 O70 75.2(8)
O85 W23 O70 86.1(7)
O86 W24 O47 102.0(8)
O86 W24 O85 101.2(9)
O47 W24 O85 96.3(8)
O86 W24 O66 94.9(9)
O47 W24 O66 93.6(8)
O85 W24 O66 158.9(8)
O86 W24 O82 91.3(7)
O47 W24 O82 166.6(8)
O85 W24 O82 81.0(8)
O66 W24 O82 85.1(8)
O86 W24 O65 167.8(8)
O47 W24 O65 84.2(7)
O85 W24 O65 88.4(8)
O66 W24 O65 74.1(8)
O82 W24 O65 82.6(6)
O89 W25 O87 109.0(10)
O89 W25 O90 65.3(9)
O87 W25 O90 107.6(11)
O89 W25 O92 94.0(9)
O87 W25 O92 108.0(12)
O90 W25 O92 143.1(8)
O89 W25 O91 148.3(8)
O87 W25 O91 100.8(9)
O90 W25 O91 115.9(7)
O92 W25 O91 66.0(8)
O89 W25 O88 89.2(8)
O87 W25 O88 157.9(11)
O90 W25 O88 67.9(7)
O92 W25 O88 82.3(8)
O91 W25 O88 64.8(6)
O95 W26 O93 104.0(8)
O95 W26 O92 93.1(10)
O93 W26 O92 102.3(8)
O95 W26 O94 91.0(9)
O93 W26 O94 100.2(8)
O92 W26 O94 155.4(8)
O95 W26 O97 161.2(8)
O93 W26 O97 94.4(7)
O92 W26 O97 86.7(8)
O94 W26 O97 81.8(7)
O95 W26 O96 89.9(8)
O93 W26 O96 164.8(7)
O92 W26 O96 82.9(8)
O94 W26 O96 72.9(7)
O97 W26 O96 71.4(6)
O163 W27 O97 100.0(8)
O163 W27 O101 104.0(9)
O97 W27 O101 94.8(8)
O163 W27 O100 100.1(8)
O97 W27 O100 159.7(6)
O101 W27 O100 83.0(8)
O163 W27 O99 97.1(9)
O97 W27 O99 87.2(8)
O101 W27 O99 158.1(7)
O100 W27 O99 87.5(7)
O163 W27 O96 168.4(10)
O97 W27 O96 73.7(7)
O101 W27 O96 86.5(7)
O100 W27 O96 86.1(6)
O99 W27 O96 73.1(7)
O164 W28 O91 114.3(10)
O164 W28 O101 101.2(10)
O91 W28 O101 73.5(8)
O164 W28 O104 109.4(10)
O91 W28 O104 114.0(7)
O101 W28 O104 140.1(8)
O164 W28 O103 100.2(10)
O91 W28 O103 140.2(8)
O101 W28 O103 81.1(9)
O104 W28 O103 68.9(8)
O164 W28 O88 174.6(10)
O91 W28 O88 66.0(7)
O101 W28 O88 84.1(8)
O104 W28 O88 66.4(7)
O103 W28 O88 81.6(7)
O105 W29 O104 110.0(10)
O105 W29 O107 102.5(10)
O104 W29 O107 143.0(8)
O105 W29 O106 104.6(11)
O104 W29 O106 70.7(7)
O107 W29 O106 84.5(8)
O105 W29 O90 108.7(10)
O104 W29 O90 117.5(7)
O107 W29 O90 65.6(7)
O106 W29 O90 139.0(8)
O105 W29 O88 168.9(10)
O104 W29 O88 68.4(7)
O107 W29 O88 82.9(7)
O106 W29 O88 85.4(8)
O90 W29 O88 64.4(7)
O109 W30 O110 102.5(8)
O109 W30 O112 99.7(9)
O110 W30 O112 94.5(8)
O109 W30 O107 103.1(9)
O110 W30 O107 97.3(8)
O112 W30 O107 151.3(7)
O109 W30 O108 93.8(8)
O110 W30 O108 163.6(8)
O112 W30 O108 83.1(7)
O107 W30 O108 78.3(7)
O109 W30 O111 171.6(8)
O110 W30 O111 81.6(7)
O112 W30 O111 72.6(7)
O107 W30 O111 83.4(7)
O108 W30 O111 82.2(7)
O113 W31 O115 98.7(8)
O113 W31 O112 98.6(9)
O115 W31 O112 95.0(8)
O113 W31 O116 102.9(9)
O115 W31 O116 92.8(7)
O112 W31 O116 155.7(8)
O113 W31 O114 92.1(8)
O115 W31 O114 169.1(7)
O112 W31 O114 84.9(7)
O116 W31 O114 83.1(7)
O113 W31 O111 171.3(8)
O115 W31 O111 83.6(7)
O112 W31 O111 72.8(7)
O116 W31 O111 85.3(7)
O114 W31 O111 86.0(7)
O117 W32 O99 99.2(8)
O117 W32 O116 102.0(9)
O99 W32 O116 158.0(9)
O117 W32 O118 98.9(9)
O99 W32 O118 86.5(7)
O116 W32 O118 84.7(7)
O117 W32 O94 101.1(9)
O99 W32 O94 87.9(7)
O116 W32 O94 93.5(7)
O118 W32 O94 159.8(9)
O117 W32 O96 170.8(8)
O99 W32 O96 74.1(7)
O116 W32 O96 85.4(7)
O118 W32 O96 87.2(8)
O94 W32 O96 72.6(8)
O119 W33 O114 101.4(8)
O119 W33 O118 101.4(9)
O114 W33 O118 89.6(8)
O119 W33 O122 98.4(9)
O114 W33 O122 89.9(8)
O118 W33 O122 159.9(8)
O119 W33 O120 99.7(8)
O114 W33 O120 158.7(8)
O118 W33 O120 88.9(8)
O122 W33 O120 84.4(8)
O119 W33 O121 168.2(8)
O114 W33 O121 86.2(7)
O118 W33 O121 87.6(7)
O122 W33 O121 72.4(7)
O120 W33 O121 72.5(7)
O123 W34 O108 103.2(9)
O123 W34 O106 103.0(11)
O108 W34 O106 86.5(8)
O123 W34 O122 99.3(10)
O108 W34 O122 94.2(8)
O106 W34 O122 156.9(9)
O123 W34 O124 99.7(9)
O108 W34 O124 157.0(8)
O106 W34 O124 86.8(8)
O122 W34 O124 83.6(8)
O123 W34 O121 169.4(9)
O108 W34 O121 85.1(7)
O106 W34 O121 83.8(8)
O122 W34 O121 73.4(7)
O124 W34 O121 72.3(7)
O125 W35 O103 104.4(9)
O125 W35 O124 97.3(9)
O103 W35 O124 91.9(10)
O125 W35 O100 103.0(8)
O103 W35 O100 85.4(9)
O124 W35 O100 159.6(7)
O125 W35 O120 98.5(9)
O103 W35 O120 157.0(8)
O124 W35 O120 87.0(9)
O100 W35 O120 87.8(8)
O125 W35 O121 167.2(8)
O103 W35 O121 85.1(7)
O124 W35 O121 73.6(7)
O100 W35 O121 86.1(6)
O120 W35 O121 72.5(7)
O155 W36 O156 103.9(12)
O155 W36 O127 104.9(10)
O156 W36 O127 94.5(10)
O155 W36 O98 97.7(9)
O156 W36 O98 88.3(9)
O127 W36 O98 155.8(9)
O155 W36 O153 98.0(11)
O156 W36 O153 158.0(9)
O127 W36 O153 82.6(9)
O98 W36 O153 85.9(9)
O155 W36 O150 163.2(10)
O156 W36 O150 89.4(9)
O127 W36 O150 84.0(8)
O98 W36 O150 72.0(7)
O153 W36 O150 68.6(8)
O126 W37 O130 107.3(13)
O126 W37 O129 100.7(10)
O130 W37 O129 88.6(10)
O126 W37 O127 101.2(10)
O130 W37 O127 96.8(10)
O129 W37 O127 154.8(9)
O126 W37 O131 93.1(12)
O130 W37 O131 159.3(9)
O129 W37 O131 83.9(9)
O127 W37 O131 82.5(9)
O126 W37 O128 161.7(11)
O130 W37 O128 89.2(8)
O129 W37 O128 71.1(8)
O127 W37 O128 84.4(8)
O131 W37 O128 70.1(8)
O132 W38 O131 102.6(12)
O132 W38 O134 97.5(12)
O131 W38 O134 91.4(9)
O132 W38 O135 105.1(12)
O131 W38 O135 89.4(9)
O134 W38 O135 156.7(9)
O132 W38 O133 96.6(11)
O131 W38 O133 160.8(10)
O134 W38 O133 85.2(8)
O135 W38 O133 86.5(9)
O132 W38 O128 174.5(11)
O131 W38 O128 74.3(9)
O134 W38 O128 87.2(8)
O135 W38 O128 70.6(8)
O133 W38 O128 86.7(9)
O136 W39 O135 99.2(14)
O136 W39 O137 97.6(11)
O135 W39 O137 81.3(10)
O136 W39 O129 102.5(11)
O135 W39 O129 88.6(10)
O137 W39 O129 158.7(9)
O136 W39 O138 99.5(14)
O135 W39 O138 161.0(9)
O137 W39 O138 93.0(10)
O129 W39 O138 90.5(11)
O136 W39 O128 172.5(13)
O135 W39 O128 74.8(8)
O137 W39 O128 86.1(8)
O129 W39 O128 73.1(8)
O138 W39 O128 86.8(9)
O139 W40 O142 98.5(9)
O139 W40 O138 98.7(10)
O142 W40 O138 91.5(11)
O139 W40 O140 101.8(9)
O142 W40 O140 96.8(8)
O138 W40 O140 156.4(10)
O139 W40 O143 96.4(9)
O142 W40 O143 164.4(8)
O138 W40 O143 81.8(10)
O140 W40 O143 84.4(8)
O139 W40 O141 173.6(9)
O142 W40 O141 82.5(8)
O138 W40 O141 87.5(9)
O140 W40 O141 71.8(7)
O143 W40 O141 83.2(7)
O139 W40 Gd4 130.2(7)
O142 W40 Gd4 32.2(6)
O138 W40 Gd4 91.5(8)
O140 W40 Gd4 84.1(5)
O143 W40 Gd4 133.3(5)
O141 W40 Gd4 50.3(6)
O144 W41 O145 101.2(10)
O144 W41 O140 101.2(8)
O145 W41 O140 95.8(9)
O144 W41 O147 100.6(9)
O145 W41 O147 95.4(9)
O140 W41 O147 153.0(9)
O144 W41 O146 92.0(9)
O145 W41 O146 166.3(9)
O140 W41 O146 85.0(8)
O147 W41 O146 78.6(8)
O144 W41 O141 171.8(8)
O145 W41 O141 83.7(8)
O140 W41 O141 71.6(7)
O147 W41 O141 85.3(8)
O146 W41 O141 83.6(8)
O144 W41 Gd4 134.3(7)
O145 W41 Gd4 33.5(6)
O140 W41 Gd4 83.8(6)
O147 W41 Gd4 92.2(6)
O146 W41 Gd4 133.6(5)
O141 W41 Gd4 50.2(6)
O148 W42 O147 99.2(10)
O148 W42 O98 100.5(9)
O147 W42 O98 93.5(9)
O148 W42 O149 98.1(9)
O147 W42 O149 83.9(9)
O98 W42 O149 161.4(8)
O148 W42 O151 102.4(9)
O147 W42 O151 157.0(8)
O98 W42 O151 90.3(9)
O149 W42 O151 85.3(8)
O148 W42 O150 174.0(9)
O147 W42 O150 86.2(8)
O98 W42 O150 76.4(8)
O149 W42 O150 85.0(7)
O151 W42 O150 72.7(7)
O152 W43 O153 100.0(11)
O152 W43 O151 97.9(11)
O153 W43 O151 88.6(9)
O152 W43 O134 100.3(11)
O153 W43 O134 91.0(9)
O151 W43 O134 161.6(9)
O152 W43 O154 103.8(12)
O153 W43 O154 156.2(11)
O151 W43 O154 87.7(9)
O134 W43 O154 85.3(8)
O152 W43 O150 169.8(10)
O153 W43 O150 73.6(9)
O151 W43 O150 74.3(8)
O134 W43 O150 87.9(8)
O154 W43 O150 82.7(9)
O157 W44 O154 101.2(12)
O157 W44 O158 97.7(11)
O154 W44 O158 83.6(10)
O157 W44 O160 101.6(11)
O154 W44 O160 157.2(12)
O158 W44 O160 92.1(9)
O157 W44 O133 100.5(11)
O154 W44 O133 89.4(10)
O158 W44 O133 161.5(11)
O160 W44 O133 87.7(9)
O157 W44 O159 171.6(9)
O154 W44 O159 82.1(10)
O158 W44 O159 74.8(9)
O160 W44 O159 75.2(9)
O133 W44 O159 87.3(9)
O161 W45 O143 103.4(10)
O161 W45 O162 99.8(10)
O143 W45 O162 90.4(9)
O161 W45 O137 99.9(10)
O143 W45 O137 91.1(9)
O162 W45 O137 159.3(9)
O161 W45 O160 98.5(11)
O143 W45 O160 157.8(8)
O162 W45 O160 89.9(9)
O137 W45 O160 81.1(9)
O161 W45 O159 169.0(9)
O143 W45 O159 86.6(7)
O162 W45 O159 75.3(7)
O137 W45 O159 84.2(8)
O160 W45 O159 71.9(8)
O102 W46 O146 101.5(10)
O102 W46 O149 102.2(8)
O146 W46 O149 89.1(9)
O102 W46 O162 97.5(9)
O146 W46 O162 87.0(9)
O149 W46 O162 160.3(8)
O102 W46 O158 101.9(10)
O146 W46 O158 156.6(8)
O149 W46 O158 86.1(9)
O162 W46 O158 89.7(9)
O102 W46 O159 169.0(9)
O146 W46 O159 85.7(8)
O149 W46 O159 86.1(7)
O162 W46 O159 74.4(7)
O158 W46 O159 71.1(8)
O35 Ge1 O5 112.0(9)
O35 Ge1 O14 113.6(9)
O5 Ge1 O14 107.1(10)
O35 Ge1 O9 107.0(10)
O5 Ge1 O9 108.3(9)
O14 Ge1 O9 108.7(9)
O70 Ge2 O65 113.3(8)
O70 Ge2 O78 106.3(9)
O65 Ge2 O78 111.4(9)
O70 Ge2 O55 106.6(9)
O65 Ge2 O55 111.8(8)
O78 Ge2 O55 107.1(8)
O88 Ge3 O111 113.0(9)
O88 Ge3 O96 103.7(9)
O111 Ge3 O96 112.0(9)
O88 Ge3 O121 106.4(9)
O111 Ge3 O121 111.2(7)
O96 Ge3 O121 110.2(8)
O128 Ge4 O159 104.7(9)
O128 Ge4 O150 109.6(9)
O159 Ge4 O150 104.4(9)
O128 Ge4 O141 111.6(9)
O159 Ge4 O141 113.1(9)
O150 Ge4 O141 112.9(9)
N3 Cu1 N2 101.9(11)
N3 Cu1 N4 82.0(10)
N2 Cu1 N4 173.6(11)
N3 Cu1 N1 169.7(11)
N2 Cu1 N1 82.7(11)
N4 Cu1 N1 94.2(11)
N8 Cu2 N6 171.4(13)
N8 Cu2 N7 82.4(13)
N6 Cu2 N7 95.7(14)
N8 Cu2 N5 94.0(11)
N6 Cu2 N5 87.5(12)
N7 Cu2 N5 175.9(12)
N8 Cu2 O2W 94.6(10)
N6 Cu2 O2W 93.9(12)
N7 Cu2 O2W 95.2(11)
N5 Cu2 O2W 87.1(10)
N11 Cu3 N10 94.9(15)
N11 Cu3 N9 170.4(13)
N10 Cu3 N9 88.3(12)
N11 Cu3 N12 83.9(13)
N10 Cu3 N12 177.5(10)
N9 Cu3 N12 93.2(11)
N11 Cu3 O144 95.3(11)
N10 Cu3 O144 86.8(10)
N9 Cu3 O144 94.0(9)
N12 Cu3 O144 91.0(9)
N14 Cu4 N16 177.9(11)
N14 Cu4 N15 94.4(11)
N16 Cu4 N15 83.6(11)
N14 Cu4 N13 84.1(10)
N16 Cu4 N13 97.9(10)
N15 Cu4 N13 175.7(12)
N20 Cu5 N19 87.3(13)
N20 Cu5 N17 93.9(13)
N19 Cu5 N17 175.6(11)
N20 Cu5 N18 167.2(13)
N19 Cu5 N18 97.6(13)
N17 Cu5 N18 82.0(12)
N21 Cu6 N24 89.1(13)
N21 Cu6 N22 100.6(14)
N24 Cu6 N22 163.9(11)
N21 Cu6 N23 174.1(14)
N24 Cu6 N23 88.7(12)
N22 Cu6 N23 82.8(13)
N26 Cu7 N27 86.1(12)
N26 Cu7 N28 167.1(13)
N27 Cu7 N28 95.9(12)
N26 Cu7 N25 93.0(13)
N27 Cu7 N25 170.5(13)
N28 Cu7 N25 87.1(12)
W6 O2 W1 115.2(10)
W3 O3 W1 150.0(15)
W1 O4 W7 117.4(9)
Ge1 O5 W7 122.4(11)
Ge1 O5 W6 121.3(10)
W7 O5 W6 95.8(7)
Ge1 O5 W1 123.4(10)
W7 O5 W1 94.3(7)
W6 O5 W1 91.9(8)
W1 O6 W2 151.0(11)
W9 O8 W2 116.8(8)
Ge1 O9 W9 118.8(9)
Ge1 O9 W8 117.5(9)
W9 O9 W8 103.1(10)
Ge1 O9 W2 117.6(11)
W9 O9 W2 97.7(7)
W8 O9 W2 98.5(7)
W2 O10 W8 129.5(8)
W3 O11 W2 146.0(12)
W5 O13 W3 118.3(12)
Ge1 O14 W3 125.3(9)
Ge1 O14 W5 121.2(9)
W3 O14 W5 95.5(8)
Ge1 O14 W4 119.2(11)
W3 O14 W4 94.6(7)
W5 O14 W4 93.6(7)
W3 O15 W4 120.2(9)
W4 O17 W10 162.1(13)
W9 O18 W4 144.8(12)
W5 O19 W4 119.3(9)
W5 O21 W11 152.8(10)
W5 O22 W6 151.3(13)
W11 O24 W6 151.2(10)
W6 O25 W7 122.4(9)
W7 O26 Gd1 165.3(10)
W7 O27 W8 141.7(10)
W8 O29 Gd1 155.4(14)
W8 O30 W9 114.2(8)
W9 O32 W10 150.3(14)
W10 O34 Gd1 123.5(10)
Ge1 O35 W10 125.5(10)
Ge1 O35 W11 118.4(11)
W10 O35 W11 93.6(7)
Ge1 O35 Gd1 127.7(9)
W10 O35 Gd1 91.9(7)
W11 O35 Gd1 89.9(6)
W10 O36 W11 118.8(9)
W11 O38 Gd1 130.7(9)
W13 O39 Gd1 146.1(11)
W12 O40 Gd1 136.1(13)
W12 O42 Gd3 136.0(11)
W12 O43 Gd2 158.5(13)
W13 O44 Gd4 138.1(10)
W13 O45 Gd3 146.8(9)
W13 O46 Gd2 146.1(13)
W24 O47 Gd2 128.4(9)
W17 O48 Gd2 131.6(11)
W18 O49 Gd2 156.7(10)
W7 O50 Gd2 146.1(11)
W14 O51 Gd2 160.0(11)
W14 O52 Gd3 151.5(10)
W16 O53 W14 119.3(9)
W14 O54 W18 148.3(13)
Ge2 O55 W14 122.7(8)
Ge2 O55 W16 120.1(10)
W14 O55 W16 94.8(6)
Ge2 O55 W15 124.3(9)
W14 O55 W15 94.9(7)
W16 O55 W15 92.2(6)
W15 O56 W14 121.0(10)
W20 O58 W15 155.6(11)
W15 O59 W16 121.8(9)
W16 O61 W21 150.5(10)
W16 O62 W17 157.5(11)
W21 O64 W17 154.9(11)
Ge2 O65 W24 123.5(9)
Ge2 O65 W17 125.2(9)
W24 O65 W17 96.4(7)
W17 O66 W24 114.4(11)
W23 O68 W18 119.8(12)
W19 O69 W18 122.5(11)
Ge2 O70 W23 123.2(9)
Ge2 O70 W18 119.5(8)
W23 O70 W18 93.6(6)
Ge2 O70 W19 126.1(8)
W23 O70 W19 92.9(7)
W18 O70 W19 93.2(7)
W23 O72 W19 121.3(12)
W15 O73 W19 159.9(11)
W20 O74 W19 150.6(10)
W20 O76 W22 121.8(8)
W20 O77 W21 119.9(8)
Ge2 O78 W20 127.3(10)
Ge2 O78 W21 121.1(10)
W20 O78 W21 95.3(6)
Ge2 O78 W22 119.7(8)
W20 O78 W22 92.8(6)
W21 O78 W22 92.0(6)
W22 O80 W21 123.4(11)
W22 O82 W24 153.6(12)
W23 O83 W22 148.3(11)
W24 O85 W23 153.4(10)
Ge3 O88 W25 121.9(11)
Ge3 O88 W29 120.0(9)
W25 O88 W29 92.8(8)
Ge3 O88 W28 127.7(11)
W25 O88 W28 94.3(7)
W29 O88 W28 91.2(8)
W25 O89 Gd3 156.1(12)
W25 O90 W29 120.5(8)
W28 O91 W25 125.1(9)
W26 O92 W25 143.4(10)
W26 O93 Gd1 147.1(9)
W32 O94 W26 119.7(10)
W26 O95 Gd3 160.3(14)
Ge3 O96 W26 122.9(9)
Ge3 O96 W32 119.4(9)
W26 O96 W32 94.6(8)
Ge3 O96 W27 124.7(10)
W26 O96 W27 95.1(7)
W32 O96 W27 92.3(7)
W27 O97 W26 119.7(8)
W42 O98 W36 118.2(9)
W32 O99 W27 120.5(9)
W27 O100 W35 151.5(10)
W27 O101 W28 155.9(11)
W35 O103 W28 155.7(14)
W29 O104 W28 123.8(9)
W34 O106 W29 151.2(12)
W29 O107 W30 159.9(11)
W34 O108 W30 155.6(10)
W30 O110 Gd3 127.0(9)
Ge3 O111 W31 122.1(9)
Ge3 O111 W30 123.2(10)
W31 O111 W30 95.3(6)
Ge3 O111 Gd3 125.4(8)
W31 O111 Gd3 90.8(5)
W30 O111 Gd3 91.1(5)
W31 O112 W30 118.6(8)
W33 O114 W31 149.3(10)
W31 O115 Gd3 124.2(9)
W32 O116 W31 156.4(11)
W33 O118 W32 149.3(10)
W35 O120 W33 120.5(9)
Ge3 O121 W34 122.3(9)
Ge3 O121 W35 123.5(8)
W34 O121 W35 95.7(7)
Ge3 O121 W33 119.0(9)
W34 O121 W33 94.9(6)
W35 O121 W33 94.4(6)
W33 O122 W34 118.9(9)
W35 O124 W34 118.4(10)
W36 O127 W37 141.2(14)
Ge4 O128 W39 123.8(10)
Ge4 O128 W37 119.3(10)
W39 O128 W37 94.8(7)
Ge4 O128 W38 124.5(10)
W39 O128 W38 93.6(7)
W37 O128 W38 93.0(7)
W37 O129 W39 120.9(10)
W37 O130 Gd4 153.5(11)
W38 O131 W37 122.6(11)
W44 O133 W38 147.3(12)
W43 O134 W38 152.9(12)
W39 O135 W38 121.0(11)
W39 O137 W45 139.1(13)
W40 O138 W39 151.6(14)
W40 O139 Na1 140.2(13)
W40 O140 W41 120.2(10)
Ge4 O141 W41 122.3(10)
Ge4 O141 W40 123.1(10)
W41 O141 W40 95.7(8)
Ge4 O141 Gd4 124.2(9)
W41 O141 Gd4 91.6(7)
W40 O141 Gd4 91.4(7)
W40 O142 Gd4 123.1(10)
W45 O143 W40 155.9(12)
W41 O144 Cu3 158.5(12)
W41 O145 Gd4 122.7(10)
W46 O146 W41 153.6(11)
W42 O147 W41 160.5(13)
W46 O149 W42 147.3(11)
Ge4 O150 W42 122.8(10)
Ge4 O150 W43 125.1(11)
W42 O150 W43 95.2(7)
Ge4 O150 W36 118.3(10)
W42 O150 W36 93.4(7)
W43 O150 W36 94.3(7)
W43 O151 W42 117.8(9)
W43 O153 W36 123.4(11)
W44 O154 W43 151.3(12)
W36 O156 Gd4 157.6(13)
W44 O158 W46 119.8(11)
Ge4 O159 W44 128.4(10)
Ge4 O159 W45 120.0(9)
W44 O159 W45 94.6(7)
Ge4 O159 W46 118.9(9)
W44 O159 W46 94.2(7)
W45 O159 W46 92.4(6)
W44 O160 W45 118.3(12)
W45 O162 W46 118.0(10)
C1 N1 Cu1 107(2)
C1 N1 H1A 110.3
Cu1 N1 H1A 110.3
C1 N1 H1B 110.3
Cu1 N1 H1B 110.3
H1A N1 H1B 108.6
C2 N2 Cu1 112(2)
C2 N2 H2A 109.2
Cu1 N2 H2A 109.2
C2 N2 H2B 109.2
Cu1 N2 H2B 109.2
H2A N2 H2B 107.9
C3 N3 Cu1 110.8(19)
C3 N3 H3A 109.5
Cu1 N3 H3A 109.5
C3 N3 H3B 109.5
Cu1 N3 H3B 109.5
H3A N3 H3B 108.1
C4 N4 Cu1 112(2)
C4 N4 H4A 109.1
Cu1 N4 H4A 109.1
C4 N4 H4B 109.1
Cu1 N4 H4B 109.1
H4A N4 H4B 107.9
C5 N5 Cu2 110.4(19)
C5 N5 H5A 109.6
Cu2 N5 H5A 109.6
C5 N5 H5B 109.6
Cu2 N5 H5B 109.6
H5A N5 H5B 108.1
C6 N6 Cu2 111(3)
C6 N6 H6A 109.4
Cu2 N6 H6A 109.4
C6 N6 H6B 109.4
Cu2 N6 H6B 109.4
H6A N6 H6B 108.0
C7 N7 Cu2 119(2)
C7 N7 H7A 107.6
Cu2 N7 H7A 107.6
C7 N7 H7B 107.6
Cu2 N7 H7B 107.6
H7A N7 H7B 107.0
C8 N8 Cu2 110(2)
C8 N8 H8A 109.8
Cu2 N8 H8A 109.8
C8 N8 H8B 109.8
Cu2 N8 H8B 109.8
H8A N8 H8B 108.2
C9 N9 Cu3 105(2)
C9 N9 H9A 110.7
Cu3 N9 H9A 110.7
C9 N9 H9B 110.7
Cu3 N9 H9B 110.7
H9A N9 H9B 108.8
C10 N10 Cu3 105(3)
C10 N10 H10A 110.7
Cu3 N10 H10A 110.7
C10 N10 H10B 110.7
Cu3 N10 H10B 110.7
H10A N10 H10B 108.8
C11 N11 Cu3 113(3)
C11 N11 H11A 108.9
Cu3 N11 H11A 108.9
C11 N11 H11B 108.9
Cu3 N11 H11B 108.9
H11A N11 H11B 107.8
C12 N12 Cu3 110(2)
C12 N12 H12A 109.8
Cu3 N12 H12A 109.8
C12 N12 H12B 109.8
Cu3 N12 H12B 109.8
H12A N12 H12B 108.2
C13 N13 Cu4 109.6(18)
C13 N13 H13A 109.8
Cu4 N13 H13A 109.8
C13 N13 H13B 109.8
Cu4 N13 H13B 109.8
H13A N13 H13B 108.2
C14 N14 Cu4 116.8(19)
C14 N14 H14A 108.1
Cu4 N14 H14A 108.1
C14 N14 H14B 108.1
Cu4 N14 H14B 108.1
H14A N14 H14B 107.3
C15 N15 Cu4 111(2)
C15 N15 H15A 109.5
Cu4 N15 H15A 109.5
C15 N15 H15B 109.5
Cu4 N15 H15B 109.5
H15A N15 H15B 108.1
C16 N16 Cu4 112(2)
C16 N16 H16A 109.2
Cu4 N16 H16A 109.2
C16 N16 H16B 109.2
Cu4 N16 H16B 109.2
H16A N16 H16B 107.9
C17 N17 Cu5 113(2)
C17 N17 H17A 108.9
Cu5 N17 H17A 108.9
C17 N17 H17B 108.9
Cu5 N17 H17B 108.9
H17A N17 H17B 107.7
C18 N18 Cu5 111(2)
C18 N18 H18A 109.4
Cu5 N18 H18A 109.4
C18 N18 H18B 109.4
Cu5 N18 H18B 109.4
H18A N18 H18B 108.0
C19 N19 Cu5 110(2)
C19 N19 H19A 109.7
Cu5 N19 H19A 109.7
C19 N19 H19B 109.7
Cu5 N19 H19B 109.7
H19A N19 H19B 108.2
C20 N20 Cu5 106(2)
C20 N20 H20A 110.4
Cu5 N20 H20A 110.4
C20 N20 H20B 110.4
Cu5 N20 H20B 110.4
H20A N20 H20B 108.6
C21 N21 Cu6 111(2)
C21 N21 H21A 109.4
Cu6 N21 H21A 109.4
C21 N21 H21B 109.4
Cu6 N21 H21B 109.4
H21A N21 H21B 108.0
C22 N22 Cu6 113(2)
C22 N22 H22A 108.9
Cu6 N22 H22A 108.9
C22 N22 H22B 108.9
Cu6 N22 H22B 108.9
H22A N22 H22B 107.7
C23 N23 Cu6 103(2)
C23 N23 H23A 111.1
Cu6 N23 H23A 111.1
C23 N23 H23B 111.1
Cu6 N23 H23B 111.1
H23A N23 H23B 109.1
C24 N24 Cu6 102(2)
C24 N24 H24A 111.4
Cu6 N24 H24A 111.4
C24 N24 H24B 111.4
Cu6 N24 H24B 111.4
H24A N24 H24B 109.2
C25 N25 Cu7 103(2)
C25 N25 H25A 111.1
Cu7 N25 H25A 111.1
C25 N25 H25B 111.1
Cu7 N25 H25B 111.1
H25A N25 H25B 109.1
C26 N26 Cu7 118(2)
C26 N26 H26A 107.9
Cu7 N26 H26A 107.9
C26 N26 H26B 107.9
Cu7 N26 H26B 107.9
H26A N26 H26B 107.2
C27 N27 Cu7 106(2)
C27 N27 H27A 110.4
Cu7 N27 H27A 110.4
C27 N27 H27B 110.4
Cu7 N27 H27B 110.4
H27A N27 H27B 108.6
C28 N28 Cu7 106(3)
C28 N28 H28A 110.6
Cu7 N28 H28A 110.6
C28 N28 H28B 110.6
Cu7 N28 H28B 110.6
H28A N28 H28B 108.7
C2 C1 N1 109(3)
C2 C1 H1C 109.9
N1 C1 H1C 109.9
C2 C1 H1D 109.9
N1 C1 H1D 109.9
H1C C1 H1D 108.3
N2 C2 C1 107(4)
N2 C2 H2C 110.4
C1 C2 H2C 110.4
N2 C2 H2D 110.4
C1 C2 H2D 110.4
H2C C2 H2D 108.6
C4 C3 N3 106(3)
C4 C3 H3C 110.6
N3 C3 H3C 110.6
C4 C3 H3D 110.6
N3 C3 H3D 110.6
H3C C3 H3D 108.8
C3 C4 N4 110(3)
C3 C4 H4C 109.7
N4 C4 H4C 109.7
C3 C4 H4D 109.7
N4 C4 H4D 109.7
H4C C4 H4D 108.2
N5 C5 C6 112(3)
N5 C5 H5C 109.1
C6 C5 H5C 109.1
N5 C5 H5D 109.1
C6 C5 H5D 109.1
H5C C5 H5D 107.8
N6 C6 C5 115(3)
N6 C6 H6C 108.5
C5 C6 H6C 108.5
N6 C6 H6D 108.5
C5 C6 H6D 108.5
H6C C6 H6D 107.5
N7 C7 C8 98(3)
N7 C7 H7C 112.2
C8 C7 H7C 112.2
N7 C7 H7D 112.2
C8 C7 H7D 112.2
H7C C7 H7D 109.8
N8 C8 C7 118(4)
N8 C8 H8C 107.8
C7 C8 H8C 107.8
N8 C8 H8D 107.8
C7 C8 H8D 107.8
H8C C8 H8D 107.2
C10 C9 N9 114(4)
C10 C9 H9C 108.7
N9 C9 H9C 108.7
C10 C9 H9D 108.7
N9 C9 H9D 108.7
H9C C9 H9D 107.6
C9 C10 N10 120(4)
C9 C10 H10C 107.3
N10 C10 H10C 107.3
C9 C10 H10D 107.3
N10 C10 H10D 107.3
H10C C10 H10D 106.9
C12 C11 N11 109(4)
C12 C11 H11C 109.8
N11 C11 H11C 109.8
C12 C11 H11D 109.8
N11 C11 H11D 109.8
H11C C11 H11D 108.2
N12 C12 C11 114(4)
N12 C12 H12C 108.7
C11 C12 H12C 108.7
N12 C12 H12D 108.7
C11 C12 H12D 108.7
H12C C12 H12D 107.6
N13 C13 C14 119(3)
N13 C13 H13C 107.6
C14 C13 H13C 107.6
N13 C13 H13D 107.6
C14 C13 H13D 107.6
H13C C13 H13D 107.0
N14 C14 C13 108(3)
N14 C14 H14C 110.0
C13 C14 H14C 110.0
N14 C14 H14D 110.0
C13 C14 H14D 110.0
H14C C14 H14D 108.4
C16 C15 N15 111(3)
C16 C15 H15C 109.5
N15 C15 H15C 109.5
C16 C15 H15D 109.5
N15 C15 H15D 109.5
H15C C15 H15D 108.1
N16 C16 C15 104(3)
N16 C16 H16C 111.0
C15 C16 H16C 111.0
N16 C16 H16D 111.0
C15 C16 H16D 111.0
H16C C16 H16D 109.0
C18 C17 N17 109(3)
C18 C17 H17C 109.9
N17 C17 H17C 109.9
C18 C17 H17D 109.9
N17 C17 H17D 109.9
H17C C17 H17D 108.3
C17 C18 N18 105(3)
C17 C18 H18C 110.8
N18 C18 H18C 110.8
C17 C18 H18D 110.8
N18 C18 H18D 110.8
H18C C18 H18D 108.9
C20 C19 N19 105(3)
C20 C19 H19C 110.8
N19 C19 H19C 110.8
C20 C19 H19D 110.8
N19 C19 H19D 110.8
H19C C19 H19D 108.9
C19 C20 N20 112(3)
C19 C20 H20C 109.1
N20 C20 H20C 109.1
C19 C20 H20D 109.1
N20 C20 H20D 109.1
H20C C20 H20D 107.9
C24 C21 N21 101(3)
C24 C21 H21C 111.5
N21 C21 H21C 111.5
C24 C21 H21D 111.5
N21 C21 H21D 111.5
H21C C21 H21D 109.3
N22 C22 C23 100(3)
N22 C22 H22C 111.7
C23 C22 H22C 111.7
N22 C22 H22D 111.7
C23 C22 H22D 111.7
H22C C22 H22D 109.5
N23 C23 C22 109(3)
N23 C23 H23C 110.0
C22 C23 H23C 110.0
N23 C23 H23D 110.0
C22 C23 H23D 110.0
H23C C23 H23D 108.4
C21 C24 N24 121(3)
C21 C24 H24C 107.1
N24 C24 H24C 107.1
C21 C24 H24D 107.1
N24 C24 H24D 107.1
H24C C24 H24D 106.8
N25 C25 C28 109(3)
N25 C25 H25C 109.9
C28 C25 H25C 109.9
N25 C25 H25D 109.9
C28 C25 H25D 109.9
H25C C25 H25D 108.3
N26 C26 C27 105(3)
N26 C26 H26C 110.8
C27 C26 H26C 110.8
N26 C26 H26D 110.8
C27 C26 H26D 110.8
H26C C26 H26D 108.9
N27 C27 C26 123(3)
N27 C27 H27C 106.5
C26 C27 H27C 106.5
N27 C27 H27D 106.5
C26 C27 H27D 106.5
H27C C27 H27D 106.5
N28 C28 C25 113(3)
N28 C28 H28C 108.9
C25 C28 H28C 108.9
N28 C28 H28D 108.9
C25 C28 H28D 108.9
H28C C28 H28D 107.7

loop_
_geom_bond_atom_site_label_1
_geom_bond_atom_site_label_2
_geom_bond_distance
Gd1 O38 2.25(2)
Gd1 O26 2.295(17)
Gd1 O39 2.329(19)
Gd1 O40 2.33(3)
Gd1 O34 2.368(18)
Gd1 O29 2.39(2)
Gd1 O93 2.457(17)
Gd1 O35 2.86(2)
Gd2 O48 2.31(2)
Gd2 O49 2.31(2)
Gd2 O43 2.32(2)
Gd2 O51 2.365(17)
Gd2 O46 2.381(19)
Gd2 O47 2.407(17)
Gd2 O50 2.44(2)
Gd2 O4W 2.67(3)
Gd3 O110 2.335(18)
Gd3 O95 2.355(18)
Gd3 O42 2.357(18)
Gd3 O115 2.370(17)
Gd3 O45 2.41(2)
Gd3 O52 2.443(16)
Gd3 O89 2.45(2)
Gd3 O111 2.879(16)
Gd4 O142 2.307(18)
Gd4 O130 2.33(2)
Gd4 O156 2.34(2)
Gd4 O145 2.380(19)
Gd4 O44 2.39(2)
Gd4 O3W 2.46(3)
Gd4 O13W 2.57(2)
Gd4 O141 2.79(2)
Gd4 W40 3.621(2)
Gd4 W41 3.627(2)
W1 O1 1.684(18)
W1 O4 1.87(2)
W1 O6 1.89(2)
W1 O3 1.97(2)
W1 O2 2.04(2)
W1 O5 2.358(19)
W2 O7 1.73(3)
W2 O10 1.786(17)
W2 O6 1.95(2)
W2 O11 2.01(2)
W2 O8 2.171(15)
W2 O9 2.323(18)
W3 O12 1.71(2)
W3 O3 1.88(2)
W3 O11 1.89(3)
W3 O15 1.901(17)
W3 O13 1.97(2)
W3 O14 2.258(19)
W4 O16 1.729(19)
W4 O17 1.78(2)
W4 O19 1.95(2)
W4 O18 1.95(3)
W4 O15 1.973(19)
W4 O14 2.314(18)
W5 O20 1.66(3)
W5 O21 1.823(19)
W5 O22 1.862(18)
W5 O19 1.936(18)
W5 O13 1.95(2)
W5 O14 2.29(2)
W6 O23 1.69(3)
W6 O25 1.89(2)
W6 O2 1.927(19)
W6 O24 1.939(18)
W6 O22 1.947(19)
W6 O5 2.30(2)
W7 O50 1.735(18)
W7 O26 1.767(17)
W7 O27 1.86(2)
W7 O25 1.97(2)
W7 O4 2.09(2)
W7 O5 2.254(19)
W8 O28 1.75(3)
W8 O29 1.77(2)
W8 O30 1.978(15)
W8 O27 1.98(2)
W8 O10 1.984(17)
W8 O9 2.18(2)
W9 O31 1.73(3)
W9 O8 1.754(17)
W9 O18 1.93(2)
W9 O32 1.944(19)
W9 O30 2.033(16)
W9 O9 2.12(2)
W10 O33 1.733(18)
W10 O34 1.806(19)
W10 O36 1.91(2)
W10 O32 1.95(2)
W10 O17 2.07(2)
W10 O35 2.234(19)
W11 O37 1.71(2)
W11 O38 1.81(2)
W11 O24 1.923(18)
W11 O36 1.976(19)
W11 O21 2.02(2)
W11 O35 2.35(2)
W12 O41 1.71(2)
W12 O43 1.74(3)
W12 O42 1.744(18)
W12 O40 1.75(2)
W13 O45 1.75(2)
W13 O44 1.76(2)
W13 O46 1.761(17)
W13 O39 1.796(18)
W14 O52 1.734(17)
W14 O51 1.762(18)
W14 O54 1.80(2)
W14 O53 1.98(2)
W14 O56 2.070(19)
W14 O55 2.271(16)
W15 O57 1.67(2)
W15 O73 1.842(19)
W15 O56 1.851(17)
W15 O59 1.88(2)
W15 O58 1.910(17)
W15 O55 2.364(18)
W16 O60 1.70(2)
W16 O62 1.90(2)
W16 O61 1.906(16)
W16 O53 1.908(17)
W16 O59 1.957(18)
W16 O55 2.288(19)
W17 O63 1.70(2)
W17 O48 1.800(17)
W17 O62 1.930(19)
W17 O66 1.971(19)
W17 O64 2.088(16)
W17 O65 2.23(2)
W18 O67 1.69(2)
W18 O49 1.80(2)
W18 O54 1.971(19)
W18 O68 2.01(2)
W18 O69 2.08(2)
W18 O70 2.346(16)
W19 O71 1.75(2)
W19 O69 1.812(18)
W19 O73 1.941(18)
W19 O74 1.947(18)
W19 O72 1.97(2)
W19 O70 2.349(19)
W20 O75 1.715(19)
W20 O76 1.897(17)
W20 O58 1.907(18)
W20 O74 1.91(2)
W20 O77 1.93(2)
W20 O78 2.290(17)
W21 O79 1.72(2)
W21 O64 1.794(18)
W21 O61 1.917(17)
W21 O80 1.949(18)
W21 O77 1.98(2)
W21 O78 2.29(2)
W22 O81 1.715(18)
W22 O82 1.800(18)
W22 O80 1.84(2)
W22 O76 1.947(17)
W22 O83 1.97(2)
W22 O78 2.348(17)
W23 O84 1.74(2)
W23 O72 1.87(2)
W23 O83 1.87(2)
W23 O68 1.87(2)
W23 O85 1.96(2)
W23 O70 2.263(17)
W24 O86 1.726(17)
W24 O47 1.754(16)
W24 O85 1.90(2)
W24 O66 1.97(2)
W24 O82 2.106(16)
W24 O65 2.219(17)
W25 O89 1.689(19)
W25 O87 1.73(3)
W25 O90 1.825(17)
W25 O92 1.94(2)
W25 O91 2.022(15)
W25 O88 2.30(2)
W26 O95 1.700(17)
W26 O93 1.779(17)
W26 O92 1.90(2)
W26 O94 1.97(2)
W26 O97 2.061(15)
W26 O96 2.279(19)
W27 O163 1.723(18)
W27 O97 1.865(17)
W27 O101 1.90(2)
W27 O100 1.923(17)
W27 O99 1.952(19)
W27 O96 2.323(16)
W28 O164 1.66(2)
W28 O91 1.831(16)
W28 O101 1.92(2)
W28 O104 1.945(17)
W28 O103 2.01(2)
W28 O88 2.365(18)
W29 O105 1.76(3)
W29 O104 1.854(15)
W29 O107 1.862(18)
W29 O106 1.95(2)
W29 O90 2.031(17)
W29 O88 2.33(2)
W30 O109 1.72(2)
W30 O110 1.779(16)
W30 O112 1.94(2)
W30 O107 1.960(19)
W30 O108 2.088(17)
W30 O111 2.253(18)
W31 O113 1.723(18)
W31 O115 1.783(16)
W31 O112 1.93(2)
W31 O116 1.934(18)
W31 O114 2.025(17)
W31 O111 2.252(18)
W32 O117 1.71(2)
W32 O99 1.902(15)
W32 O116 1.908(16)
W32 O118 1.928(18)
W32 O94 1.934(17)
W32 O96 2.32(2)
W33 O119 1.735(19)
W33 O114 1.865(16)
W33 O118 1.917(19)
W33 O122 1.93(2)
W33 O120 1.940(18)
W33 O121 2.294(18)
W34 O123 1.72(2)
W34 O108 1.806(17)
W34 O106 1.87(2)
W34 O122 1.95(2)
W34 O124 2.027(18)
W34 O121 2.240(18)
W35 O125 1.723(18)
W35 O103 1.81(2)
W35 O124 1.88(2)
W35 O100 1.934(18)
W35 O120 1.94(2)
W35 O121 2.293(15)
W36 O155 1.68(2)
W36 O156 1.76(3)
W36 O127 1.92(2)
W36 O98 1.993(19)
W36 O153 2.05(2)
W36 O150 2.366(19)
W37 O126 1.74(2)
W37 O130 1.79(2)
W37 O129 1.93(2)
W37 O127 1.95(2)
W37 O131 2.08(2)
W37 O128 2.356(19)
W38 O132 1.72(3)
W38 O131 1.82(2)
W38 O134 1.923(19)
W38 O135 1.97(2)
W38 O133 1.99(2)
W38 O128 2.36(2)
W39 O136 1.69(2)
W39 O135 1.88(2)
W39 O137 1.93(2)
W39 O129 1.96(2)
W39 O138 1.98(3)
W39 O128 2.243(18)
W40 O139 1.750(19)
W40 O142 1.80(2)
W40 O138 1.91(3)
W40 O140 1.911(19)
W40 O143 2.02(2)
W40 O141 2.244(19)
W41 O144 1.72(2)
W41 O145 1.74(2)
W41 O140 1.925(17)
W41 O147 1.96(2)
W41 O146 2.04(2)
W41 O141 2.24(2)
W42 O148 1.66(2)
W42 O147 1.86(2)
W42 O98 1.91(2)
W42 O149 1.956(18)
W42 O151 2.04(2)
W42 O150 2.239(19)
W43 O152 1.70(3)
W43 O153 1.83(2)
W43 O151 1.870(19)
W43 O134 1.904(19)
W43 O154 1.99(2)
W43 O150 2.30(2)
W44 O157 1.69(3)
W44 O154 1.85(2)
W44 O158 1.88(2)
W44 O160 1.89(2)
W44 O133 1.89(2)
W44 O159 2.27(2)
W45 O161 1.72(2)
W45 O143 1.85(3)
W45 O162 1.94(2)
W45 O137 2.03(2)
W45 O160 2.03(3)
W45 O159 2.307(17)
W46 O102 1.71(2)
W46 O146 1.84(2)
W46 O149 1.895(17)
W46 O162 1.963(19)
W46 O158 2.02(2)
W46 O159 2.326(18)
Ge1 O35 1.702(19)
Ge1 O5 1.743(19)
Ge1 O14 1.79(2)
Ge1 O9 1.92(2)
Ge2 O70 1.71(2)
Ge2 O65 1.723(18)
Ge2 O78 1.729(16)
Ge2 O55 1.742(17)
Ge3 O88 1.71(2)
Ge3 O111 1.724(15)
Ge3 O96 1.74(2)
Ge3 O121 1.795(16)
Ge4 O128 1.723(19)
Ge4 O159 1.755(19)
Ge4 O150 1.757(18)
Ge4 O141 1.76(2)
Cu1 N3 1.95(3)
Cu1 N2 2.00(3)
Cu1 N4 2.02(3)
Cu1 N1 2.05(3)
Cu2 N8 1.92(3)
Cu2 N6 1.96(3)
Cu2 N7 1.98(3)
Cu2 N5 2.04(3)
Cu2 O2W 2.34(2)
Cu3 N11 1.92(3)
Cu3 N10 1.93(3)
Cu3 N9 2.06(2)
Cu3 N12 2.09(3)
Cu3 O144 2.339(19)
Cu4 N14 1.94(2)
Cu4 N16 1.96(2)
Cu4 N15 1.97(3)
Cu4 N13 2.02(2)
Cu5 N20 1.96(3)
Cu5 N19 1.98(3)
Cu5 N17 1.98(3)
Cu5 N18 1.99(3)
Cu6 N21 1.91(3)
Cu6 N24 1.97(3)
Cu6 N22 1.98(3)
Cu6 N23 1.99(3)
Cu7 N26 1.95(3)
Cu7 N27 1.98(3)
Cu7 N28 2.02(3)
Cu7 N25 2.06(3)
O139 Na1 2.48(2)
O17W Na2 2.76(8)
N1 C1 1.50(4)
N1 H1A 0.9000
N1 H1B 0.9000
N2 C2 1.40(5)
N2 H2A 0.9000
N2 H2B 0.9000
N3 C3 1.55(4)
N3 H3A 0.9000
N3 H3B 0.9000
N4 C4 1.474(10)
N4 H4A 0.9000
N4 H4B 0.9000
N5 C5 1.476(10)
N5 H5A 0.9000
N5 H5B 0.9000
N6 C6 1.477(10)
N6 H6A 0.9000
N6 H6B 0.9000
N7 C7 1.47(5)
N7 H7A 0.9000
N7 H7B 0.9000
N8 C8 1.44(5)
N8 H8A 0.9000
N8 H8B 0.9000
N9 C9 1.44(5)
N9 H9A 0.9000
N9 H9B 0.9000
N10 C10 1.43(4)
N10 H10A 0.9000
N10 H10B 0.9000
N11 C11 1.50(5)
N11 H11A 0.9000
N11 H11B 0.9000
N12 C12 1.474(10)
N12 H12A 0.9000
N12 H12B 0.9000
N13 C13 1.43(4)
N13 H13A 0.9000
N13 H13B 0.9000
N14 C14 1.44(4)
N14 H14A 0.9000
N14 H14B 0.9000
N15 C15 1.56(4)
N15 H15A 0.9000
N15 H15B 0.9000
N16 C16 1.47(5)
N16 H16A 0.9000
N16 H16B 0.9000
N17 C17 1.47(4)
N17 H17A 0.9000
N17 H17B 0.9000
N18 C18 1.58(5)
N18 H18A 0.9000
N18 H18B 0.9000
N19 C19 1.50(4)
N19 H19A 0.9000
N19 H19B 0.9000
N20 C20 1.52(5)
N20 H20A 0.9000
N20 H20B 0.9000
N21 C21 1.51(5)
N21 H21A 0.9000
N21 H21B 0.9000
N22 C22 1.476(10)
N22 H22A 0.9000
N22 H22B 0.9000
N23 C23 1.478(10)
N23 H23A 0.9000
N23 H23B 0.9000
N24 C24 1.485(10)
N24 H24A 0.9000
N24 H24B 0.9000
N25 C25 1.50(4)
N25 H25A 0.9000
N25 H25B 0.9000
N26 C26 1.49(4)
N26 H26A 0.9000
N26 H26B 0.9000
N27 C27 1.475(10)
N27 H27A 0.9000
N27 H27B 0.9000
N28 C28 1.35(4)
N28 H28A 0.9000
N28 H28B 0.9000
C1 C2 1.495(10)
C1 H1C 0.9700
C1 H1D 0.9700
C2 H2C 0.9700
C2 H2D 0.9700
C3 C4 1.44(4)
C3 H3C 0.9700
C3 H3D 0.9700
C4 H4C 0.9700
C4 H4D 0.9700
C5 C6 1.53(4)
C5 H5C 0.9700
C5 H5D 0.9700
C6 H6C 0.9700
C6 H6D 0.9700
C7 C8 1.51(4)
C7 H7C 0.9700
C7 H7D 0.9700
C8 H8C 0.9700
C8 H8D 0.9700
C9 C10 1.38(5)
C9 H9C 0.9700
C9 H9D 0.9700
C10 H10C 0.9700
C10 H10D 0.9700
C11 C12 1.49(6)
C11 H11C 0.9700
C11 H11D 0.9700
C12 H12C 0.9700
C12 H12D 0.9700
C13 C14 1.490(10)
C13 H13C 0.9700
C13 H13D 0.9700
C14 H14C 0.9700
C14 H14D 0.9700
C15 C16 1.53(5)
C15 H15C 0.9700
C15 H15D 0.9700
C16 H16C 0.9700
C16 H16D 0.9700
C17 C18 1.45(4)
C17 H17C 0.9700
C17 H17D 0.9700
C18 H18C 0.9700
C18 H18D 0.9700
C19 C20 1.495(10)
C19 H19C 0.9700
C19 H19D 0.9700
C20 H20C 0.9700
C20 H20D 0.9700
C21 C24 1.46(4)
C21 H21C 0.9700
C21 H21D 0.9700
C22 C23 1.48(5)
C22 H22C 0.9700
C22 H22D 0.9700
C23 H23C 0.9700
C23 H23D 0.9700
C24 H24C 0.9700
C24 H24D 0.9700
C25 C28 1.51(5)
C25 H25C 0.9700
C25 H25D 0.9700
C26 C27 1.492(10)
C26 H26C 0.9700
C26 H26D 0.9700
C27 H27C 0.9700
C27 H27D 0.9700
C28 H28C 0.9700
C28 H28D 0.9700

loop_
_geom_hbond_atom_site_label_D
_geom_hbond_atom_site_label_H
_geom_hbond_atom_site_label_A
_geom_hbond_distance_DH
_geom_hbond_distance_HA
_geom_hbond_distance_DA
_geom_hbond_angle_DHA
_geom_hbond_site_symmetry_A
N1 H1A O75 0.90 2.44 3.27(3) 153.1 2_566
N1 H1A O58 0.90 2.52 3.24(3) 138.2 2_566
N1 H1B O60 0.90 2.30 2.99(3) 133.8 .
N1 H1B O57 0.90 2.58 3.28(3) 134.6 2_566
N2 H2A O53 0.90 2.49 2.98(3) 114.7 .
N2 H2A O45 0.90 2.59 3.38(3) 146.8 .
N2 H2B O115 0.90 2.37 2.88(3) 115.7 .
N3 H3A O115 0.90 2.33 3.09(3) 142.0 .
N3 H3A O112 0.90 2.46 3.26(3) 148.2 .
N3 H3B O52 0.90 2.40 3.13(3) 139.4 .
N3 H3B O56 0.90 2.50 3.31(3) 150.5 .
N4 H4A O59 0.90 2.48 3.06(3) 122.8 2_566
N4 H4A O59 0.90 2.67 3.32(3) 130.6 .
N4 H4B O61 0.90 2.47 3.07(3) 124.2 2_566
N4 H4B O77 0.90 2.41 3.25(3) 154.1 2_566
N5 H5B O119 0.90 2.32 3.09(3) 144.1 1_545
N5 H5B O12 0.90 2.63 3.06(4) 110.6 .
N6 H6B O80 0.90 2.35 3.21(3) 159.3 2_556
N6 H6B O76 0.90 2.56 3.27(4) 136.6 2_556
N7 H7A O79 0.90 2.35 3.18(3) 153.5 2_556
N7 H7B O1 0.90 2.41 3.11(4) 134.6 .
N8 H8A O122 0.90 2.32 3.13(3) 149.1 1_545
N8 H8A O12 0.90 2.40 2.85(3) 111.0 .
N8 H8B O112 0.90 2.21 3.10(3) 171.9 1_545
N8 H8B O114 0.90 2.63 3.15(3) 117.4 1_545
N9 H9A O11W 0.90 2.15 3.02(4) 161.0 2_567
N9 H9B O158 0.90 2.10 2.97(3) 164.4 2_567
N10 H10B O117 0.90 2.46 3.11(3) 129.6 .
N11 H11A O117 0.90 2.27 3.14(4) 161.1 .
N12 H12A O162 0.90 2.02 2.89(3) 161.4 2_567
N12 H12B O102 0.90 2.18 2.93(3) 140.0 .
N13 H13A O36 0.90 2.27 3.12(3) 158.0 .
N13 H13B O93 0.90 2.18 3.00(3) 151.9 .
N13 H13B O97 0.90 2.56 3.07(3) 116.9 .
N14 H14A O163 0.90 2.50 3.24(4) 140.5 .
N14 H14B O118 0.90 2.53 3.16(3) 127.7 2_667
N14 H14B O100 0.90 2.60 3.42(4) 152.5 2_667
N14 H14B O120 0.90 2.65 3.38(4) 139.2 2_667
N15 H15A O100 0.90 2.21 3.03(3) 151.0 2_667
N15 H15A O125 0.90 2.66 3.37(4) 137.1 2_667
N15 H15B O163 0.90 2.38 3.02(3) 128.4 2_667
N15 H15B O117 0.90 2.41 3.13(4) 137.7 .
N16 H16A O94 0.90 2.28 2.98(4) 134.4 .
N16 H16B O38 0.90 2.10 2.97(3) 162.8 .
N17 H17A O86 0.90 2.39 3.11(3) 137.1 2_556
N17 H17A O82 0.90 2.46 3.20(3) 140.3 2_556
N17 H17B O81 0.90 2.50 3.09(4) 124.4 2_556
N18 H18A O50 0.90 2.23 3.11(4) 163.5 .
N18 H18B O66 0.90 2.25 3.09(4) 155.3 .
N19 H19A O86 0.90 2.33 3.18(3) 157.0 .
N19 H19A O47 0.90 2.49 3.19(3) 134.7 .
N19 H19B O16W 0.90 1.99 2.84(4) 156.5 1_545
N20 H20A O1 0.90 2.09 2.87(3) 145.2 .
N20 H20A O80 0.90 2.56 3.18(4) 126.0 2_556
N20 H20B O66 0.90 2.20 3.03(3) 152.8 2_556
N20 H20B O82 0.90 2.47 3.11(4) 128.4 2_556
N20 H20B O64 0.90 2.54 3.18(3) 128.6 2_556
N21 H21A O16 0.90 2.45 3.10(4) 129.0 1_565
N21 H21B O37 0.90 2.28 3.11(4) 153.4 2_667
N22 H22A O36 0.90 2.24 3.10(4) 160.0 2_667
N22 H22A O21 0.90 2.54 3.19(3) 129.9 2_667
N22 H22B O19 0.90 2.49 3.16(3) 130.8 2_667
N23 H23A O15 0.90 2.41 3.09(4) 132.4 1_565
N23 H23A O12 0.90 2.64 3.36(4) 137.9 1_565
N23 H23B O119 0.90 2.09 2.93(4) 154.7 .
N24 H24A O122 0.90 2.41 3.17(3) 142.5 .
N24 H24A O124 0.90 2.58 3.26(3) 132.4 .
N24 H24B O15 0.90 2.35 3.05(3) 134.8 1_565
N24 H24B O20W 0.90 2.50 3.16(5) 130.9 1_565
N25 H25A O71 0.90 2.39 2.99(3) 124.1 .
N25 H25B O149 0.90 2.32 3.16(3) 154.2 1_554
N26 H26A O148 0.90 2.32 3.08(4) 141.4 1_554
N27 H27A O84 0.90 2.02 2.89(4) 163.6 .
N27 H27B O152 0.90 2.26 3.10(4) 155.1 1_554
N28 H28B O74 0.90 2.54 3.27(3) 137.9 .
